data_1566976
loop_
_publ_author_name
'Zhang, Wei-Qiang'
'Morgan, Harry W. T.'
'McGrady, John E.'
'Sun, Zhong-Ming'

_publ_section_title
;
 Synthesis and characterisation of the ternary intermetalloid clusters
 {M@[As<sub>8</sub>(ZnMes)<sub>4</sub>]}<sup>3-</sup> (M = Nb, Ta) from
 binary [M@As<sub>8</sub>]<sup>3-</sup> precursors.
;
_journal_issue 22
_journal_name_full 'Chemical science'
_journal_page_first 6744
_journal_page_last 6748
_journal_paper_doi 10.1039/d2sc01748b
_journal_volume 13
_journal_year 2022
_chemical_formula_moiety 'C36 H44 As8 Nb Zn4, 3(C18 H36 K N2 O6), C2 H8 N2, C2 H7 N2, C7 H8'
_chemical_formula_sum 'C101 H175 As8 K3 N10 Nb O18 Zn4'
_chemical_formula_weight 2888.55
_space_group_crystal_system monoclinic
_space_group_IT_number 14
_space_group_name_Hall '-P 2yn'
_space_group_name_H-M_alt 'P 1 21/n 1'
_atom_sites_solution_hydrogens geom
_atom_sites_solution_primary iterative
_audit_creation_date 2021-05-13
_audit_creation_method
;
Olex2 1.3-beta
(compiled 2020.11.12 svn.r5f609507 for OlexSys, GUI svn.r6272)
;
_audit_update_record
;
2021-07-01 deposited with the CCDC.	2022-05-16 downloaded from the CCDC.
;
_cell_angle_alpha 90
_cell_angle_beta 104.5190(10)
_cell_angle_gamma 90
_cell_formula_units_Z 4
_cell_length_a 16.9909(2)
_cell_length_b 33.0617(4)
_cell_length_c 22.6750(2)
_cell_measurement_reflns_used 30150
_cell_measurement_temperature 100.00(10)
_cell_measurement_theta_max 72.4250
_cell_measurement_theta_min 3.7280
_cell_volume 12330.9(2)
_computing_cell_refinement 'CrysAlisPro 1.171.40.84a (Rigaku OD, 2020)'
_computing_data_collection 'CrysAlisPro 1.171.40.84a (Rigaku OD, 2020)'
_computing_data_reduction 'CrysAlisPro 1.171.40.84a (Rigaku OD, 2020)'
_computing_molecular_graphics 'Olex2 1.3-beta (Dolomanov et al., 2009)'
_computing_publication_material 'Olex2 1.3-beta (Dolomanov et al., 2009)'
_computing_structure_refinement 'olex2.refine 1.3-beta (Bourhis et al., 2015)'
_computing_structure_solution 'olex2.solve 1.3-beta (Bourhis et al., 2015)'
_diffrn_ambient_environment N~2~
_diffrn_ambient_temperature 100.00(10)
_diffrn_detector 'Hybrid Pixel Array Detector'
_diffrn_detector_area_resol_mean 10.0000
_diffrn_measured_fraction_theta_full 0.981
_diffrn_measured_fraction_theta_max 0.997
_diffrn_measurement_details
;
List of Runs (angles in degrees, time in seconds):

  # Type    Start    End  Width  t~exp~   \w     \q     \k     \f   Frames
#--------------------------------------------------------------------------
  1  \w    -36.00   5.00   0.50    1.74    --  -35.00 -82.00 120.00   82
  2  \w   -103.00 -77.00   0.50    1.74    --  -35.00 -77.00 150.00   52
  3  \w    -31.00   2.00   0.50    1.74    --  -35.00 -82.00-120.00   66
  4  \w    -69.00  44.00   0.50    1.74    --  -35.00  57.00  60.00  226
  5  \w     84.00 133.00   0.50    1.74    --   43.40  82.00   0.00   98
  6  \w     11.00  37.00   0.50    1.74    --   43.40  77.00 150.00   52
  7  \w     22.00  48.00   0.50    1.74    --   43.40  77.00 -30.00   52
  8  \w     89.00 117.00   0.50    6.95    --  104.50  82.00-120.00   56
  9  \w     88.00 146.00   0.50    6.95    --  104.50  82.00-150.00  116
 10  \w    117.00 145.00   0.50    6.95    --  104.50 -45.00  60.00   56
 11  \w     18.00 100.00   0.50    6.95    --  104.50 -45.00  60.00  164
 12  \w     67.00 161.00   0.50    6.95    --  104.50  45.00 -30.00  188
 13  \w    163.00 192.00   0.50    6.95    --  104.50  82.00 -90.00   58
 14  \w     79.00 142.00   0.50    6.95    --  104.50  61.00-180.00  126
 15  \w    163.00 189.00   0.50    6.95    --  104.50  61.00-180.00   52
 16  \w    129.00 192.00   0.50    6.95    --  104.50  82.00-120.00  126
 17  \w    164.00 189.00   0.50    6.95    --  104.50  82.00-150.00   50
 18  \w     74.00 185.00   0.50    6.95    --  104.50  45.00 -60.00  222
;
_diffrn_measurement_device 'four-circle diffractometer'
_diffrn_measurement_device_type 'XtaLAB AFC12 (RINC): Kappa single'
_diffrn_measurement_method '\w scans'
_diffrn_orient_matrix_type 'CrysAlisPro convention (1999,Acta A55,543-557)'
_diffrn_orient_matrix_UB_11 0.0717125000
_diffrn_orient_matrix_UB_12 0.0296105000
_diffrn_orient_matrix_UB_13 0.0066064000
_diffrn_orient_matrix_UB_21 0.0286333000
_diffrn_orient_matrix_UB_22 -0.0230917000
_diffrn_orient_matrix_UB_23 -0.0498459000
_diffrn_orient_matrix_UB_31 -0.0530875000
_diffrn_orient_matrix_UB_32 0.0275494000
_diffrn_orient_matrix_UB_33 -0.0489526000
_diffrn_radiation_monochromator mirror
_diffrn_radiation_probe x-ray
_diffrn_radiation_type 'Cu K\a'
_diffrn_radiation_wavelength 1.54184
_diffrn_reflns_av_R_equivalents 0.0324
_diffrn_reflns_av_unetI/netI 0.0356
_diffrn_reflns_Laue_measured_fraction_full 0.981
_diffrn_reflns_Laue_measured_fraction_max 0.997
_diffrn_reflns_limit_h_max 20
_diffrn_reflns_limit_h_min -20
_diffrn_reflns_limit_k_max 27
_diffrn_reflns_limit_k_min -39
_diffrn_reflns_limit_l_max 20
_diffrn_reflns_limit_l_min -27
_diffrn_reflns_number 62745
_diffrn_reflns_point_group_measured_fraction_full 0.981
_diffrn_reflns_point_group_measured_fraction_max 0.997
_diffrn_reflns_theta_full 67.684
_diffrn_reflns_theta_max 66.993
_diffrn_reflns_theta_min 3.740
_diffrn_source 'Rotating-anode X-ray tube (dual wavelength)'
_diffrn_source_type 'Rigaku (Cu) X-ray DW Source'
_exptl_absorpt_coefficient_mu 5.397
_exptl_absorpt_correction_T_max 1.00000
_exptl_absorpt_correction_T_min 0.46202
_exptl_absorpt_correction_type multi-scan
_exptl_absorpt_process_details
;
CrysAlisPro 1.171.40.84a (Rigaku Oxford Diffraction, 2020)
Empirical absorption correction using spherical harmonics,
implemented in SCALE3 ABSPACK scaling algorithm.
;
_exptl_crystal_colour green
_exptl_crystal_density_diffrn 1.556
_exptl_crystal_description block
_exptl_crystal_F_000 5908
_exptl_crystal_size_max 0.2
_exptl_crystal_size_mid 0.18
_exptl_crystal_size_min 0.16
_refine_diff_density_max 0.988
_refine_diff_density_min -0.930
_refine_diff_density_rms 0.091
_refine_ls_extinction_method none
_refine_ls_goodness_of_fit_ref 1.097
_refine_ls_hydrogen_treatment constr
_refine_ls_matrix_type full
_refine_ls_number_parameters 1326
_refine_ls_number_reflns 21908
_refine_ls_number_restraints 1
_refine_ls_restrained_S_all 1.119
_refine_ls_R_factor_all 0.0452
_refine_ls_R_factor_gt 0.0406
_refine_ls_shift/su_max 0.004
_refine_ls_shift/su_mean 0.000
_refine_ls_structure_factor_coef Fsqd
_refine_ls_weighting_details
;
 w=1/[\s^2^(Fo^2^)+(0.0346P)^2^+38.3699P]
 where P=(Fo^2^+2Fc^2^)/3
;
_refine_ls_weighting_scheme calc
_refine_ls_wR_factor_gt 0.1011
_refine_ls_wR_factor_ref 0.1031
_reflns_Friedel_coverage 0.000
_reflns_number_gt 20269
_reflns_number_total 21908
_reflns_threshold_expression 'I > 2\s(I)'
_cod_data_source_file d2sc01748b2.cif
_cod_data_source_block 5
_cod_depositor_comments 'Adding full bibliography for 1566976--1566977.cif.'
_cod_database_code 1566976
_shelxl_version_number 2013-2
_shelx_space_group_comment
;
The symmetry employed for this shelxl refinement is uniquely defined
by the following loop, which should always be used as a source of
symmetry information in preference to the above space-group names.
They are only intended as comments.
;
_reflns_odcompleteness_completeness 99.62
_reflns_odcompleteness_iscentric 1
_reflns_odcompleteness_theta 66.97
_olex2_refinement_description
;
1. Restrained distances
 H5B-H8D
 2.38 with sigma of 0.01
2. Uiso/Uaniso restraints and constraints
Uanis(C94) = Uanis(C94')
Uanis(N10) = Uanis(N10')
3. Others
 Sof(N10')=Sof(H10E)=Sof(H10F)=Sof(H93A)=Sof(C94')=Sof(H94C)=Sof(H94D)=1-FVAR(1)
 Sof(N10)=Sof(H10C)=Sof(H10D)=Sof(H93)=Sof(C94)=Sof(H94A)=Sof(H94B)=FVAR(1)
4.a Secondary CH2 refined with riding coordinates:
 C1(H1A,H1B), C2(H2A,H2B), C3(H3A,H3B), C4(H4A,H4B), C5(H5A,H5B), C6(H6A,H6B),
 C7(H7A,H7B), C8(H8A,H8B), C9(H9A,H9B), C10(H10A,H10B), C11(H11A,H11B),
 C12(H12A,H12B), C13(H13A,H13B), C14(H14A,H14B), C15(H15A,H15B), C16(H16A,H16B),
  C17(H17A,H17B), C18(H18A,H18B), C19(H19A,H19B), C20(H20A,H20B), C21(H21A,
 H21B), C22(H22A,H22B), C23(H23A,H23B), C24(H24A,H24B), C25(H25A,H25B),
 C26(H26A,H26B), C27(H27A,H27B), C28(H28A,H28B), C29(H29A,H29B), C30(H30A,H30B),
  C31(H31A,H31B), C32(H32A,H32B), C33(H33A,H33B), C34(H34A,H34B), C35(H35A,
 H35B), C36(H36A,H36B), C37(H37A,H37B), C38(H38A,H38B), C39(H39A,H39B),
 C40(H40A,H40B), C41(H41A,H41B), C42(H42A,H42B), C43(H43A,H43B), C44(H44A,H44B),
  C45(H45A,H45B), C46(H46A,H46B), C47(H47A,H47B), C48(H48A,H48B), C49(H49A,
 H49B), C50(H50A,H50B), C51(H51A,H51B), C52(H52A,H52B), C53(H53A,H53B),
 C54(H54A,H54B), C91(H91A,H91B), C92(H92A,H92B), C94(H94A,H94B), C94'(H94C,H94D)
4.b Aromatic/amide H refined with riding coordinates:
 C58(H58), C61(H61), C67(H67), C70(H70), C76(H76), C79(H79), C85(H85),
 C88(H88), C93(H93), C93(H93A), C95(H95), C96(H96), C97(H97), C98(H98),
 C101(H101)
4.c X=CH2 refined with riding coordinates:
 N7(H7C,H7D), N8(H8C,H8D), N9(H9C,H9D), N10(H10C,H10D), N10'(H10E,H10F)
4.d Idealised Me refined as rotating group:
 C57(H57A,H57B,H57C), C60(H60A,H60B,H60C), C63(H63A,H63B,H63C), C66(H66A,H66B,
 H66C), C69(H69A,H69B,H69C), C72(H72A,H72B,H72C), C75(H75A,H75B,H75C), C78(H78A,
 H78B,H78C), C81(H81A,H81B,H81C), C84(H84A,H84B,H84C), C87(H87A,H87B,H87C),
 C90(H90A,H90B,H90C), C100(H10G,H10H,H10I)
;
_smtbx_masks_void_probe_radius 1.2
_smtbx_masks_void_truncation_radius 1.2
_olex2_submission_special_instructions 'No special instructions were received'
_oxdiff_exptl_absorpt_empirical_details
;
Empirical correction (ABSPACK) includes:
- Absorption correction using spherical harmonics
- Frame scaling
;
_oxdiff_exptl_absorpt_empirical_full_max 1.698
_oxdiff_exptl_absorpt_empirical_full_min 0.302

loop_
_space_group_symop_operation_xyz
'x, y, z'
'-x+1/2, y+1/2, -z+1/2'
'-x, -y, -z'
'x-1/2, -y-1/2, z-1/2'

loop_
_atom_site_label
_atom_site_type_symbol
_atom_site_fract_x
_atom_site_fract_y
_atom_site_fract_z
_atom_site_U_iso_or_equiv
_atom_site_adp_type
_atom_site_occupancy
_atom_site_site_symmetry_order
_atom_site_calc_flag
_atom_site_refinement_flags_posn
_atom_site_refinement_flags_adp
_atom_site_refinement_flags_occupancy
_atom_site_disorder_assembly
_atom_site_disorder_group
Nb1 Nb 0.05877(2) 0.83943(2) 0.29069(2) 0.01787(7) Uani 1 1 d . . . . .
As1 As -0.00022(2) 0.81711(2) 0.38726(2) 0.02025(9) Uani 1 1 d . . . . .
As2 As -0.08573(2) 0.86210(2) 0.31248(2) 0.02126(9) Uani 1 1 d . . . . .
As3 As -0.09257(2) 0.81475(2) 0.23000(2) 0.02149(9) Uani 1 1 d . . . . .
As4 As -0.02330(2) 0.85956(2) 0.17533(2) 0.02222(9) Uani 1 1 d . . . . .
As5 As 0.12789(2) 0.76825(2) 0.26906(2) 0.02242(9) Uani 1 1 d . . . . .
As6 As 0.20972(2) 0.81143(2) 0.34717(2) 0.02329(9) Uani 1 1 d . . . . .
As7 As 0.20382(2) 0.86713(2) 0.27656(2) 0.02402(9) Uani 1 1 d . . . . .
As8 As 0.12970(2) 0.91036(2) 0.33046(2) 0.02175(9) Uani 1 1 d . . . . .
Zn1 Zn 0.13139(3) 0.85476(2) 0.41341(2) 0.02229(11) Uani 1 1 d . . . . .
Zn2 Zn -0.00192(3) 0.76238(2) 0.30463(2) 0.02113(11) Uani 1 1 d . . . . .
Zn3 Zn 0.11177(3) 0.82439(2) 0.18570(2) 0.02422(11) Uani 1 1 d . . . . .
Zn4 Zn -0.00752(3) 0.91539(2) 0.25752(2) 0.02255(11) Uani 1 1 d . . . . .
K1 K 0.24232(5) 0.59748(3) 0.08731(4) 0.02893(18) Uani 1 1 d . . . . .
K2 K 0.53226(5) 0.73405(3) 0.23252(4) 0.02491(17) Uani 1 1 d . . . . .
K3 K 0.76574(6) 0.88914(3) 0.00500(4) 0.0351(2) Uani 1 1 d . . . . .
O1 O 0.0761(2) 0.59083(12) 0.07382(17) 0.0516(9) Uani 1 1 d . . . . .
O2 O 0.13813(19) 0.59646(11) -0.03176(15) 0.0450(8) Uani 1 1 d . . . . .
O3 O 0.31282(18) 0.55589(8) 0.19978(13) 0.0319(6) Uani 1 1 d . . . . .
O4 O 0.35824(17) 0.53745(8) 0.09117(12) 0.0301(6) Uani 1 1 d . . . . .
O5 O 0.24642(19) 0.67180(9) 0.14438(13) 0.0339(6) Uani 1 1 d . . . . .
O6 O 0.33239(17) 0.66354(8) 0.05294(12) 0.0289(6) Uani 1 1 d . . . . .
O7 O 0.43709(19) 0.69028(10) 0.29827(13) 0.0367(7) Uani 1 1 d . . . . .
O8 O 0.52479(17) 0.64760(8) 0.22806(12) 0.0304(6) Uani 1 1 d . . . . .
O9 O 0.63421(17) 0.77667(10) 0.33064(13) 0.0340(7) Uani 1 1 d . . . . .
O10 O 0.69479(16) 0.74475(9) 0.23479(12) 0.0275(6) Uani 1 1 d . . . . .
O11 O 0.42758(17) 0.80081(9) 0.19373(13) 0.0321(6) Uani 1 1 d . . . . .
O12 O 0.47205(17) 0.75055(8) 0.10734(12) 0.0282(6) Uani 1 1 d . . . . .
O13 O 0.64010(17) 0.84414(9) -0.07798(12) 0.0302(6) Uani 1 1 d . . . . .
O14 O 0.6537(2) 0.92951(10) -0.09609(15) 0.0502(9) Uani 1 1 d . . . . .
O15 O 0.74281(17) 0.85251(8) 0.10603(12) 0.0278(6) Uani 1 1 d . . . . .
O16 O 0.7226(2) 0.93658(9) 0.09973(15) 0.0438(8) Uani 1 1 d . . . . .
O17 O 0.89987(18) 0.84705(10) -0.01921(13) 0.0374(7) Uani 1 1 d . . . . .
O18 O 0.9035(2) 0.93260(11) -0.00587(14) 0.0544(10) Uani 1 1 d . . . . .
N1 N 0.1704(2) 0.60737(12) 0.19720(19) 0.0413(9) Uani 1 1 d . . . . .
N2 N 0.3116(2) 0.58867(11) -0.02094(15) 0.0301(7) Uani 1 1 d . . . . .
N3 N 0.4601(2) 0.77818(12) 0.32315(16) 0.0369(8) Uani 1 1 d . . . . .
N4 N 0.60049(19) 0.68854(10) 0.14295(14) 0.0243(7) Uani 1 1 d . . . . .
N5 N 0.76697(19) 0.79891(10) 0.00972(14) 0.0247(7) Uani 1 1 d . . . . .
N6 N 0.7568(3) 0.98202(13) -0.0042(2) 0.0679(16) Uani 1 1 d . . . . .
N7 N 0.1490(2) 0.40928(13) 0.08455(19) 0.0451(10) Uani 1 1 d . . . . .
H7C H 0.1442 0.4067 0.0461 0.054 Uiso 1 1 calc R U . . .
H7D H 0.1562 0.3883 0.1076 0.054 Uiso 1 1 calc R U . . .
N8 N 0.1958(3) 0.48295(14) 0.0304(2) 0.0567(12) Uani 1 1 d . . . . .
H8C H 0.2366 0.4668 0.0407 0.068 Uiso 1 1 calc R U . . .
H8D H 0.1933 0.5002 0.0017 0.068 Uiso 1 1 calc DR U . . .
N9 N 0.5486(4) 0.8718(2) 0.0244(3) 0.105(2) Uani 1 1 d . . . . .
H9C H 0.5894 0.8747 0.0554 0.127 Uiso 1 1 calc R U . . .
H9D H 0.5536 0.8577 -0.0063 0.127 Uiso 1 1 calc R U . . .
N10 N 0.5209(6) 0.9497(4) 0.0841(7) 0.151(6) Uani 0.720(8) 1 d . . P A 1
H10C H 0.5483 0.9555 0.0580 0.181 Uiso 0.720(8) 1 calc R U P A 1
H10D H 0.5235 0.9652 0.1149 0.181 Uiso 0.720(8) 1 calc R U P A 1
N10' N 0.4913(17) 0.9614(10) 0.0166(18) 0.151(6) Uani 0.280(8) 1 d . . P A 2
H10E H 0.5390 0.9639 0.0408 0.181 Uiso 0.280(8) 1 calc R U P A 2
H10F H 0.4666 0.9824 -0.0016 0.181 Uiso 0.280(8) 1 calc R U P A 2
C1 C 0.0919(4) 0.58668(19) 0.1815(3) 0.0602(15) Uani 1 1 d . . . . .
H1A H 0.0642 0.5921 0.2132 0.072 Uiso 1 1 calc R U . . .
H1B H 0.1017 0.5578 0.1813 0.072 Uiso 1 1 calc R U . . .
C2 C 0.0370(3) 0.5981(2) 0.1219(3) 0.0621(16) Uani 1 1 d . . . . .
H2A H -0.0128 0.5824 0.1149 0.075 Uiso 1 1 calc R U . . .
H2B H 0.0228 0.6265 0.1224 0.075 Uiso 1 1 calc R U . . .
C3 C 0.0303(3) 0.6060(2) 0.0169(3) 0.0637(17) Uani 1 1 d . . . . .
H3A H 0.0386 0.6350 0.0149 0.076 Uiso 1 1 calc R U . . .
H3B H -0.0272 0.6012 0.0128 0.076 Uiso 1 1 calc R U . . .
C4 C 0.0568(3) 0.5854(2) -0.0336(3) 0.0647(17) Uani 1 1 d . . . . .
H4A H 0.0532 0.5563 -0.0293 0.078 Uiso 1 1 calc R U . . .
H4B H 0.0213 0.5931 -0.0725 0.078 Uiso 1 1 calc R U . . .
C5 C 0.1681(3) 0.57420(17) -0.0750(2) 0.0492(13) Uani 1 1 d . . . . .
H5A H 0.1300 0.5763 -0.1147 0.059 Uiso 1 1 calc R U . . .
H5B H 0.1728 0.5459 -0.0634 0.059 Uiso 1 1 calc DR U . . .
C6 C 0.2480(3) 0.58961(16) -0.0786(2) 0.0417(11) Uani 1 1 d . . . . .
H6A H 0.2665 0.5738 -0.1086 0.050 Uiso 1 1 calc R U . . .
H6B H 0.2415 0.6173 -0.0931 0.050 Uiso 1 1 calc R U . . .
C7 C 0.2240(3) 0.58879(15) 0.2511(2) 0.0484(13) Uani 1 1 d . . . . .
H7A H 0.1932 0.5844 0.2813 0.058 Uiso 1 1 calc R U . . .
H7B H 0.2674 0.6076 0.2684 0.058 Uiso 1 1 calc R U . . .
C8 C 0.2611(3) 0.54913(15) 0.2391(2) 0.0469(12) Uani 1 1 d . . . . .
H8A H 0.2920 0.5376 0.2772 0.056 Uiso 1 1 calc R U . . .
H8B H 0.2184 0.5302 0.2204 0.056 Uiso 1 1 calc R U . . .
C9 C 0.3517(3) 0.51866(12) 0.19105(19) 0.0310(9) Uani 1 1 d . . . . .
H9A H 0.3109 0.4986 0.1735 0.037 Uiso 1 1 calc R U . . .
H9B H 0.3832 0.5086 0.2300 0.037 Uiso 1 1 calc R U . . .
C10 C 0.4062(3) 0.52562(12) 0.14966(19) 0.0303(9) Uani 1 1 d . . . . .
H10A H 0.4453 0.5466 0.1662 0.036 Uiso 1 1 calc R U . . .
H10B H 0.4358 0.5010 0.1461 0.036 Uiso 1 1 calc R U . . .
C11 C 0.4068(3) 0.54105(13) 0.0485(2) 0.0329(9) Uani 1 1 d . . . . .
H11A H 0.4372 0.5163 0.0479 0.040 Uiso 1 1 calc R U . . .
H11B H 0.4453 0.5631 0.0604 0.040 Uiso 1 1 calc R U . . .
C12 C 0.3522(3) 0.54916(13) -0.01434(19) 0.0339(9) Uani 1 1 d . . . . .
H12A H 0.3845 0.5473 -0.0440 0.041 Uiso 1 1 calc R U . . .
H12B H 0.3110 0.5282 -0.0239 0.041 Uiso 1 1 calc R U . . .
C13 C 0.1606(3) 0.65083(15) 0.2062(2) 0.0417(11) Uani 1 1 d . . . . .
H13A H 0.1488 0.6549 0.2455 0.050 Uiso 1 1 calc R U . . .
H13B H 0.1141 0.6605 0.1752 0.050 Uiso 1 1 calc R U . . .
C14 C 0.2336(3) 0.67586(14) 0.2037(2) 0.0371(10) Uani 1 1 d . . . . .
H14A H 0.2243 0.7040 0.2120 0.044 Uiso 1 1 calc R U . . .
H14B H 0.2811 0.6665 0.2341 0.044 Uiso 1 1 calc R U . . .
C15 C 0.2971(3) 0.70283(13) 0.1307(2) 0.0342(9) Uani 1 1 d . . . . .
H15A H 0.3523 0.6994 0.1551 0.041 Uiso 1 1 calc R U . . .
H15B H 0.2777 0.7291 0.1399 0.041 Uiso 1 1 calc R U . . .
C16 C 0.2950(3) 0.70033(12) 0.06461(19) 0.0307(9) Uani 1 1 d . . . . .
H16A H 0.2392 0.7012 0.0405 0.037 Uiso 1 1 calc R U . . .
H16B H 0.3237 0.7232 0.0532 0.037 Uiso 1 1 calc R U . . .
C17 C 0.3378(3) 0.66224(13) -0.00879(18) 0.0318(9) Uani 1 1 d . . . . .
H17A H 0.3741 0.6833 -0.0158 0.038 Uiso 1 1 calc R U . . .
H17B H 0.2846 0.6668 -0.0360 0.038 Uiso 1 1 calc R U . . .
C18 C 0.3697(3) 0.62146(13) -0.02132(18) 0.0301(9) Uani 1 1 d . . . . .
H18A H 0.3823 0.6221 -0.0607 0.036 Uiso 1 1 calc R U . . .
H18B H 0.4197 0.6159 0.0092 0.036 Uiso 1 1 calc R U . . .
C19 C 0.5252(3) 0.78897(19) 0.3769(2) 0.0481(13) Uani 1 1 d . . . . .
H19A H 0.5408 0.7650 0.4017 0.058 Uiso 1 1 calc R U . . .
H19B H 0.5041 0.8085 0.4010 0.058 Uiso 1 1 calc R U . . .
C20 C 0.5999(3) 0.80650(17) 0.3618(2) 0.0481(13) Uani 1 1 d . . . . .
H20A H 0.5853 0.8302 0.3362 0.058 Uiso 1 1 calc R U . . .
H20B H 0.6391 0.8145 0.3989 0.058 Uiso 1 1 calc R U . . .
C21 C 0.7086(3) 0.78991(15) 0.3190(2) 0.0366(10) Uani 1 1 d . . . . .
H21A H 0.7454 0.7991 0.3565 0.044 Uiso 1 1 calc R U . . .
H21B H 0.6984 0.8123 0.2905 0.044 Uiso 1 1 calc R U . . .
C22 C 0.7465(2) 0.75569(14) 0.29289(18) 0.0337(9) Uani 1 1 d . . . . .
H22A H 0.7995 0.7637 0.2882 0.040 Uiso 1 1 calc R U . . .
H22B H 0.7538 0.7327 0.3202 0.040 Uiso 1 1 calc R U . . .
C23 C 0.7328(2) 0.71463(13) 0.20679(19) 0.0316(9) Uani 1 1 d . . . . .
H23A H 0.7399 0.6901 0.2311 0.038 Uiso 1 1 calc R U . . .
H23B H 0.7860 0.7239 0.2044 0.038 Uiso 1 1 calc R U . . .
C24 C 0.6809(2) 0.70586(13) 0.14365(19) 0.0309(9) Uani 1 1 d . . . . .
H24A H 0.6730 0.7308 0.1203 0.037 Uiso 1 1 calc R U . . .
H24B H 0.7098 0.6871 0.1237 0.037 Uiso 1 1 calc R U . . .
C25 C 0.4006(3) 0.75147(17) 0.3410(2) 0.0443(12) Uani 1 1 d . . . . .
H25A H 0.3507 0.7515 0.3088 0.053 Uiso 1 1 calc R U . . .
H25B H 0.3880 0.7624 0.3773 0.053 Uiso 1 1 calc R U . . .
C26 C 0.4295(3) 0.70850(17) 0.3534(2) 0.0455(12) Uani 1 1 d . . . . .
H26A H 0.4817 0.7082 0.3831 0.055 Uiso 1 1 calc R U . . .
H26B H 0.3910 0.6934 0.3699 0.055 Uiso 1 1 calc R U . . .
C27 C 0.4565(3) 0.64844(15) 0.3073(2) 0.0421(11) Uani 1 1 d . . . . .
H27A H 0.4155 0.6350 0.3233 0.050 Uiso 1 1 calc R U . . .
H27B H 0.5086 0.6454 0.3367 0.050 Uiso 1 1 calc R U . . .
C28 C 0.4603(3) 0.62949(14) 0.2487(2) 0.0371(10) Uani 1 1 d . . . . .
H28A H 0.4698 0.6007 0.2544 0.045 Uiso 1 1 calc R U . . .
H28B H 0.4091 0.6334 0.2187 0.045 Uiso 1 1 calc R U . . .
C29 C 0.5371(3) 0.62718(13) 0.17582(19) 0.0333(9) Uani 1 1 d . . . . .
H29A H 0.4895 0.6301 0.1421 0.040 Uiso 1 1 calc R U . . .
H29B H 0.5460 0.5986 0.1845 0.040 Uiso 1 1 calc R U . . .
C30 C 0.6105(3) 0.64530(12) 0.1593(2) 0.0317(9) Uani 1 1 d . . . . .
H30A H 0.6575 0.6422 0.1935 0.038 Uiso 1 1 calc R U . . .
H30B H 0.6209 0.6304 0.1251 0.038 Uiso 1 1 calc R U . . .
C31 C 0.4184(3) 0.81519(15) 0.2953(2) 0.0395(11) Uani 1 1 d . . . . .
H31A H 0.4584 0.8364 0.2973 0.047 Uiso 1 1 calc R U . . .
H31B H 0.3811 0.8240 0.3188 0.047 Uiso 1 1 calc R U . . .
C32 C 0.3717(3) 0.80954(14) 0.2298(2) 0.0350(10) Uani 1 1 d . . . . .
H32A H 0.3333 0.7875 0.2268 0.042 Uiso 1 1 calc R U . . .
H32B H 0.3415 0.8340 0.2149 0.042 Uiso 1 1 calc R U . . .
C33 C 0.3896(3) 0.80434(13) 0.13067(19) 0.0322(9) Uani 1 1 d . . . . .
H33A H 0.3723 0.8320 0.1210 0.039 Uiso 1 1 calc R U . . .
H33B H 0.3420 0.7871 0.1201 0.039 Uiso 1 1 calc R U . . .
C34 C 0.4491(3) 0.79204(13) 0.0948(2) 0.0341(9) Uani 1 1 d . . . . .
H34A H 0.4245 0.7954 0.0516 0.041 Uiso 1 1 calc R U . . .
H34B H 0.4969 0.8091 0.1058 0.041 Uiso 1 1 calc R U . . .
C35 C 0.5172(3) 0.73589(13) 0.06604(18) 0.0296(9) Uani 1 1 d . . . . .
H35A H 0.5644 0.7529 0.0685 0.036 Uiso 1 1 calc R U . . .
H35B H 0.4836 0.7370 0.0246 0.036 Uiso 1 1 calc R U . . .
C36 C 0.5440(3) 0.69292(12) 0.08211(17) 0.0281(8) Uani 1 1 d . . . . .
H36A H 0.4963 0.6764 0.0804 0.034 Uiso 1 1 calc R U . . .
H36B H 0.5702 0.6827 0.0517 0.034 Uiso 1 1 calc R U . . .
C37 C 0.6900(2) 0.78234(13) -0.02741(17) 0.0285(8) Uani 1 1 d . . . . .
H37A H 0.6486 0.7848 -0.0049 0.034 Uiso 1 1 calc R U . . .
H37B H 0.6972 0.7538 -0.0345 0.034 Uiso 1 1 calc R U . . .
C38 C 0.6611(3) 0.80353(13) -0.08794(18) 0.0317(9) Uani 1 1 d . . . . .
H38A H 0.7038 0.8032 -0.1095 0.038 Uiso 1 1 calc R U . . .
H38B H 0.6141 0.7896 -0.1127 0.038 Uiso 1 1 calc R U . . .
C39 C 0.6112(3) 0.86435(14) -0.13501(18) 0.0372(10) Uani 1 1 d . . . . .
H39A H 0.5660 0.8494 -0.1603 0.045 Uiso 1 1 calc R U . . .
H39B H 0.6541 0.8657 -0.1562 0.045 Uiso 1 1 calc R U . . .
C40 C 0.5843(3) 0.90591(15) -0.1246(2) 0.0436(12) Uani 1 1 d . . . . .
H40A H 0.5566 0.9181 -0.1631 0.052 Uiso 1 1 calc R U . . .
H40B H 0.5467 0.9049 -0.0987 0.052 Uiso 1 1 calc R U . . .
C41 C 0.6303(4) 0.96981(16) -0.0851(3) 0.072(2) Uani 1 1 d . . . . .
H41A H 0.6003 0.9697 -0.0539 0.086 Uiso 1 1 calc R U . . .
H41B H 0.5958 0.9812 -0.1221 0.086 Uiso 1 1 calc R U . . .
C42 C 0.7065(5) 0.99450(17) -0.0645(3) 0.084(3) Uani 1 1 d . . . . .
H42A H 0.7385 0.9920 -0.0943 0.100 Uiso 1 1 calc R U . . .
H42B H 0.6919 1.0228 -0.0628 0.100 Uiso 1 1 calc R U . . .
C43 C 0.7782(2) 0.78807(12) 0.07390(17) 0.0243(8) Uani 1 1 d . . . . .
H43A H 0.8343 0.7932 0.0952 0.029 Uiso 1 1 calc R U . . .
H43B H 0.7684 0.7593 0.0766 0.029 Uiso 1 1 calc R U . . .
C44 C 0.7236(2) 0.81070(11) 0.10583(18) 0.0257(8) Uani 1 1 d . . . . .
H44A H 0.6671 0.8064 0.0847 0.031 Uiso 1 1 calc R U . . .
H44B H 0.7320 0.8010 0.1473 0.031 Uiso 1 1 calc R U . . .
C45 C 0.7169(3) 0.87432(13) 0.15161(19) 0.0320(9) Uani 1 1 d . . . . .
H45A H 0.7343 0.8605 0.1905 0.038 Uiso 1 1 calc R U . . .
H45B H 0.6580 0.8762 0.1411 0.038 Uiso 1 1 calc R U . . .
C46 C 0.7535(3) 0.91571(14) 0.1560(2) 0.0389(10) Uani 1 1 d . . . . .
H46A H 0.7400 0.9306 0.1890 0.047 Uiso 1 1 calc R U . . .
H46B H 0.8122 0.9137 0.1644 0.047 Uiso 1 1 calc R U . . .
C47 C 0.7530(4) 0.97695(15) 0.1050(3) 0.0620(17) Uani 1 1 d . . . . .
H47A H 0.8119 0.9767 0.1167 0.074 Uiso 1 1 calc R U . . .
H47B H 0.7339 0.9913 0.1360 0.074 Uiso 1 1 calc R U . . .
C48 C 0.7231(5) 0.99790(16) 0.0441(3) 0.076(2) Uani 1 1 d . . . . .
H48A H 0.6644 0.9956 0.0315 0.091 Uiso 1 1 calc R U . . .
H48B H 0.7364 1.0264 0.0493 0.091 Uiso 1 1 calc R U . . .
C49 C 0.8353(2) 0.78332(14) -0.01245(18) 0.0307(9) Uani 1 1 d . . . . .
H49A H 0.8195 0.7828 -0.0566 0.037 Uiso 1 1 calc R U . . .
H49B H 0.8464 0.7557 0.0016 0.037 Uiso 1 1 calc R U . . .
C50 C 0.9118(3) 0.80775(14) 0.00804(18) 0.0339(10) Uani 1 1 d . . . . .
H50A H 0.9260 0.8103 0.0521 0.041 Uiso 1 1 calc R U . . .
H50B H 0.9561 0.7942 -0.0037 0.041 Uiso 1 1 calc R U . . .
C51 C 0.9735(3) 0.86976(18) -0.0022(2) 0.0487(14) Uani 1 1 d . . . . .
H51A H 1.0163 0.8559 -0.0155 0.058 Uiso 1 1 calc R U . . .
H51B H 0.9903 0.8726 0.0418 0.058 Uiso 1 1 calc R U . . .
C52 C 0.9592(4) 0.9103(2) -0.0311(2) 0.0612(18) Uani 1 1 d . . . . .
H52A H 1.0102 0.9248 -0.0244 0.073 Uiso 1 1 calc R U . . .
H52B H 0.9372 0.9073 -0.0747 0.073 Uiso 1 1 calc R U . . .
C53 C 0.8880(4) 0.9722(2) -0.0311(3) 0.076(2) Uani 1 1 d . . . . .
H53A H 0.8580 0.9703 -0.0735 0.092 Uiso 1 1 calc R U . . .
H53B H 0.9392 0.9857 -0.0296 0.092 Uiso 1 1 calc R U . . .
C54 C 0.8401(4) 0.99640(18) 0.0036(3) 0.076(2) Uani 1 1 d . . . . .
H54A H 0.8678 0.9956 0.0465 0.091 Uiso 1 1 calc R U . . .
H54B H 0.8386 1.0244 -0.0097 0.091 Uiso 1 1 calc R U . . .
C55 C 0.1865(2) 0.87994(11) 0.49344(16) 0.0228(8) Uani 1 1 d . . . . .
C56 C 0.2628(2) 0.86952(12) 0.52999(17) 0.0251(8) Uani 1 1 d . . . . .
C57 C 0.3066(3) 0.83219(13) 0.51666(19) 0.0327(9) Uani 1 1 d . . . . .
H57A H 0.3318 0.8378 0.4841 0.049 Uiso 1 1 calc R U . . .
H57B H 0.2683 0.8105 0.5050 0.049 Uiso 1 1 calc R U . . .
H57C H 0.3474 0.8246 0.5525 0.049 Uiso 1 1 calc R U . . .
C58 C 0.3011(3) 0.89379(13) 0.57943(17) 0.0285(9) Uani 1 1 d . . . . .
H58 H 0.3521 0.8862 0.6029 0.034 Uiso 1 1 calc R U . . .
C59 C 0.2657(3) 0.92860(13) 0.59449(17) 0.0300(9) Uani 1 1 d . . . . .
C60 C 0.3108(3) 0.95654(15) 0.6446(2) 0.0437(11) Uani 1 1 d . . . . .
H60A H 0.3199 0.9821 0.6274 0.066 Uiso 1 1 calc R U . . .
H60B H 0.3621 0.9446 0.6646 0.066 Uiso 1 1 calc R U . . .
H60C H 0.2790 0.9606 0.6737 0.066 Uiso 1 1 calc R U . . .
C61 C 0.1879(2) 0.93838(12) 0.56016(17) 0.0271(8) Uani 1 1 d . . . . .
H61 H 0.1617 0.9610 0.5706 0.033 Uiso 1 1 calc R U . . .
C62 C 0.1490(2) 0.91487(12) 0.51054(17) 0.0244(8) Uani 1 1 d . . . . .
C63 C 0.0672(2) 0.92786(13) 0.47285(19) 0.0307(9) Uani 1 1 d . . . . .
H63A H 0.0721 0.9370 0.4338 0.046 Uiso 1 1 calc R U . . .
H63B H 0.0468 0.9495 0.4932 0.046 Uiso 1 1 calc R U . . .
H63C H 0.0302 0.9054 0.4675 0.046 Uiso 1 1 calc R U . . .
C64 C -0.0519(2) 0.70728(12) 0.30489(16) 0.0230(8) Uani 1 1 d . . . . .
C65 C -0.0651(2) 0.68319(12) 0.25167(17) 0.0242(8) Uani 1 1 d . . . . .
C66 C -0.0477(2) 0.70009(13) 0.19469(17) 0.0289(9) Uani 1 1 d . . . . .
H66A H -0.0791 0.7242 0.1828 0.043 Uiso 1 1 calc R U . . .
H66B H -0.0618 0.6804 0.1626 0.043 Uiso 1 1 calc R U . . .
H66C H 0.0091 0.7064 0.2023 0.043 Uiso 1 1 calc R U . . .
C67 C -0.0947(2) 0.64378(13) 0.25119(18) 0.0304(9) Uani 1 1 d . . . . .
H67 H -0.1021 0.6285 0.2158 0.037 Uiso 1 1 calc R U . . .
C68 C -0.1135(3) 0.62650(13) 0.3021(2) 0.0339(9) Uani 1 1 d . . . . .
C69 C -0.1426(4) 0.58326(15) 0.3021(3) 0.0517(13) Uani 1 1 d . . . . .
H69A H -0.1956 0.5808 0.2748 0.077 Uiso 1 1 calc R U . . .
H69B H -0.1452 0.5759 0.3425 0.077 Uiso 1 1 calc R U . . .
H69C H -0.1054 0.5656 0.2890 0.077 Uiso 1 1 calc R U . . .
C70 C -0.1026(2) 0.65049(13) 0.35400(19) 0.0303(9) Uani 1 1 d . . . . .
H70 H -0.1158 0.6400 0.3883 0.036 Uiso 1 1 calc R U . . .
C71 C -0.0723(2) 0.68991(12) 0.35592(17) 0.0259(8) Uani 1 1 d . . . . .
C72 C -0.0615(3) 0.71280(13) 0.41482(18) 0.0310(9) Uani 1 1 d . . . . .
H72A H -0.0825 0.6970 0.4430 0.046 Uiso 1 1 calc R U . . .
H72B H -0.0902 0.7380 0.4072 0.046 Uiso 1 1 calc R U . . .
H72C H -0.0047 0.7180 0.4319 0.046 Uiso 1 1 calc R U . . .
C73 C 0.1449(2) 0.81882(12) 0.10710(17) 0.0262(8) Uani 1 1 d . . . . .
C74 C 0.1801(2) 0.85100(12) 0.08197(18) 0.0282(8) Uani 1 1 d . . . . .
C75 C 0.1943(3) 0.89168(14) 0.1136(2) 0.0399(11) Uani 1 1 d . . . . .
H75A H 0.1431 0.9029 0.1162 0.060 Uiso 1 1 calc R U . . .
H75B H 0.2199 0.9096 0.0909 0.060 Uiso 1 1 calc R U . . .
H75C H 0.2288 0.8883 0.1539 0.060 Uiso 1 1 calc R U . . .
C76 C 0.2007(3) 0.84698(13) 0.02616(18) 0.0309(9) Uani 1 1 d . . . . .
H76 H 0.2242 0.8687 0.0110 0.037 Uiso 1 1 calc R U . . .
C77 C 0.1867(3) 0.81110(14) -0.00711(18) 0.0324(9) Uani 1 1 d . . . . .
C78 C 0.2097(3) 0.80682(17) -0.0670(2) 0.0448(12) Uani 1 1 d . . . . .
H78A H 0.1624 0.7996 -0.0984 0.067 Uiso 1 1 calc R U . . .
H78B H 0.2501 0.7861 -0.0635 0.067 Uiso 1 1 calc R U . . .
H78C H 0.2310 0.8320 -0.0772 0.067 Uiso 1 1 calc R U . . .
C79 C 0.1503(3) 0.77975(13) 0.01672(18) 0.0303(9) Uani 1 1 d . . . . .
H79 H 0.1393 0.7557 -0.0051 0.036 Uiso 1 1 calc R U . . .
C80 C 0.1294(2) 0.78292(12) 0.07265(17) 0.0264(8) Uani 1 1 d . . . . .
C81 C 0.0878(3) 0.74779(13) 0.09407(18) 0.0328(9) Uani 1 1 d . . . . .
H81A H 0.1161 0.7409 0.1350 0.049 Uiso 1 1 calc R U . . .
H81B H 0.0879 0.7250 0.0679 0.049 Uiso 1 1 calc R U . . .
H81C H 0.0327 0.7550 0.0930 0.049 Uiso 1 1 calc R U . . .
C82 C -0.0490(2) 0.97082(12) 0.23056(17) 0.0247(8) Uani 1 1 d . . . . .
C83 C -0.1022(2) 0.99315(12) 0.25684(17) 0.0244(8) Uani 1 1 d . . . . .
C84 C -0.1281(3) 0.97683(13) 0.31128(19) 0.0318(9) Uani 1 1 d . . . . .
H84A H -0.1641 0.9543 0.2989 0.048 Uiso 1 1 calc R U . . .
H84B H -0.1556 0.9977 0.3278 0.048 Uiso 1 1 calc R U . . .
H84C H -0.0810 0.9682 0.3417 0.048 Uiso 1 1 calc R U . . .
C85 C -0.1317(2) 1.03093(12) 0.23329(19) 0.0295(9) Uani 1 1 d . . . . .
H85 H -0.1674 1.0449 0.2510 0.035 Uiso 1 1 calc R U . . .
C86 C -0.1087(2) 1.04816(12) 0.18377(19) 0.0300(9) Uani 1 1 d . . . . .
C87 C -0.1455(3) 1.08754(13) 0.1561(2) 0.0419(11) Uani 1 1 d . . . . .
H87A H -0.2028 1.0840 0.1389 0.063 Uiso 1 1 calc R U . . .
H87B H -0.1201 1.0957 0.1246 0.063 Uiso 1 1 calc R U . . .
H87C H -0.1371 1.1080 0.1870 0.063 Uiso 1 1 calc R U . . .
C88 C -0.0526(3) 1.02725(12) 0.16015(18) 0.0308(9) Uani 1 1 d . . . . .
H88 H -0.0339 1.0389 0.1288 0.037 Uiso 1 1 calc R U . . .
C89 C -0.0235(2) 0.98919(12) 0.18226(17) 0.0267(8) Uani 1 1 d . . . . .
C90 C 0.0356(3) 0.96727(13) 0.15324(19) 0.0344(9) Uani 1 1 d . . . . .
H90A H 0.0069 0.9472 0.1254 0.052 Uiso 1 1 calc R U . . .
H90B H 0.0767 0.9544 0.1844 0.052 Uiso 1 1 calc R U . . .
H90C H 0.0605 0.9863 0.1316 0.052 Uiso 1 1 calc R U . . .
C91 C 0.1447(3) 0.44922(16) 0.1106(2) 0.0490(12) Uani 1 1 d . . . . .
H91A H 0.1948 0.4547 0.1411 0.059 Uiso 1 1 calc R U . . .
H91B H 0.1002 0.4500 0.1303 0.059 Uiso 1 1 calc R U . . .
C92 C 0.1318(3) 0.48107(17) 0.0612(3) 0.0555(14) Uani 1 1 d . . . . .
H92A H 0.0810 0.4756 0.0315 0.067 Uiso 1 1 calc R U . . .
H92B H 0.1269 0.5073 0.0792 0.067 Uiso 1 1 calc R U . . .
C93 C 0.4709(5) 0.8906(3) 0.0241(5) 0.103(3) Uani 1 1 d . . . . .
H93 H 0.4256 0.8881 -0.0087 0.123 Uiso 0.720(8) 1 calc R U P A 1
H93A H 0.4293 0.8759 0.0339 0.123 Uiso 0.280(8) 1 calc R U P A 2
C94 C 0.4690(8) 0.9127(4) 0.0758(6) 0.099(4) Uani 0.720(8) 1 d . . P A 1
H94A H 0.4869 0.8955 0.1113 0.119 Uiso 0.720(8) 1 calc R U P A 1
H94B H 0.4133 0.9206 0.0734 0.119 Uiso 0.720(8) 1 calc R U P A 1
C94' C 0.461(2) 0.9306(11) 0.0087(15) 0.099(4) Uani 0.280(8) 1 d . . P A 2
H94C H 0.4479 0.9290 -0.0354 0.119 Uiso 0.280(8) 1 calc R U P A 2
H94D H 0.4096 0.9363 0.0181 0.119 Uiso 0.280(8) 1 calc R U P A 2
C95 C 0.5447(6) 0.8916(3) 0.2351(4) 0.100(3) Uani 1 1 d . . . . .
H95 H 0.5508 0.8639 0.2301 0.120 Uiso 1 1 calc R U . . .
C96 C 0.6117(6) 0.9159(3) 0.2526(4) 0.090(2) Uani 1 1 d . . . . .
H96 H 0.6638 0.9051 0.2605 0.109 Uiso 1 1 calc R U . . .
C97 C 0.5997(7) 0.9584(3) 0.2586(4) 0.101(3) Uani 1 1 d . . . . .
H97 H 0.6441 0.9758 0.2686 0.121 Uiso 1 1 calc R U . . .
C98 C 0.5227(6) 0.9734(2) 0.2497(4) 0.085(2) Uani 1 1 d . . . . .
H98 H 0.5157 1.0010 0.2545 0.102 Uiso 1 1 calc R U . . .
C99 C 0.4555(6) 0.9491(2) 0.2338(4) 0.086(2) Uani 1 1 d . . . . .
C100 C 0.3724(6) 0.9644(3) 0.2239(4) 0.118(3) Uani 1 1 d . . . . .
H10G H 0.3390 0.9528 0.1873 0.177 Uiso 1 1 calc R U . . .
H10H H 0.3726 0.9933 0.2198 0.177 Uiso 1 1 calc R U . . .
H10I H 0.3512 0.9573 0.2579 0.177 Uiso 1 1 calc R U . . .
C101 C 0.4651(6) 0.9090(3) 0.2245(5) 0.102(3) Uani 1 1 d . . . . .
H101 H 0.4195 0.8926 0.2111 0.123 Uiso 1 1 calc R U . . .

loop_
_atom_site_aniso_label
_atom_site_aniso_U_11
_atom_site_aniso_U_22
_atom_site_aniso_U_33
_atom_site_aniso_U_23
_atom_site_aniso_U_13
_atom_site_aniso_U_12
Nb1 0.01793(14) 0.02039(15) 0.01491(14) -0.00036(10) 0.00337(11) 0.00195(11)
As1 0.0221(2) 0.0220(2) 0.01657(18) -0.00103(15) 0.00455(15) 0.00033(15)
As2 0.0202(2) 0.0231(2) 0.02080(19) -0.00010(15) 0.00578(16) 0.00311(16)
As3 0.0205(2) 0.0239(2) 0.01840(19) -0.00018(15) 0.00162(15) 0.00154(16)
As4 0.0249(2) 0.0252(2) 0.01578(18) 0.00093(15) 0.00364(16) 0.00281(16)
As5 0.0247(2) 0.0233(2) 0.01979(19) -0.00029(15) 0.00651(16) 0.00485(16)
As6 0.0196(2) 0.0287(2) 0.02076(19) 0.00026(16) 0.00362(16) 0.00443(16)
As7 0.0212(2) 0.0293(2) 0.0225(2) -0.00054(16) 0.00718(16) -0.00007(17)
As8 0.0220(2) 0.0219(2) 0.02073(19) -0.00071(15) 0.00408(16) -0.00030(16)
Zn1 0.0224(2) 0.0248(3) 0.0178(2) -0.00168(19) 0.00165(19) 0.0000(2)
Zn2 0.0227(2) 0.0217(2) 0.0180(2) -0.00044(18) 0.00331(19) 0.00125(19)
Zn3 0.0273(3) 0.0280(3) 0.0191(2) -0.0005(2) 0.0092(2) 0.0025(2)
Zn4 0.0238(3) 0.0227(2) 0.0207(2) 0.00163(19) 0.0047(2) 0.0038(2)
K1 0.0256(4) 0.0302(4) 0.0315(4) -0.0003(3) 0.0080(3) 0.0028(3)
K2 0.0215(4) 0.0306(4) 0.0230(4) 0.0006(3) 0.0062(3) 0.0022(3)
K3 0.0398(5) 0.0308(5) 0.0292(4) 0.0036(4) -0.0016(4) -0.0110(4)
O1 0.0304(17) 0.063(2) 0.064(2) -0.0140(18) 0.0168(16) 0.0010(16)
O2 0.0281(16) 0.061(2) 0.0422(18) -0.0137(16) 0.0008(14) -0.0043(15)
O3 0.0403(17) 0.0245(14) 0.0348(15) 0.0034(12) 0.0172(13) 0.0069(12)
O4 0.0305(15) 0.0311(15) 0.0308(14) 0.0030(12) 0.0118(12) 0.0050(12)
O5 0.0410(17) 0.0307(15) 0.0352(15) -0.0045(12) 0.0192(13) -0.0003(13)
O6 0.0342(15) 0.0282(14) 0.0249(14) 0.0030(11) 0.0083(12) 0.0058(12)
O7 0.0389(17) 0.0464(18) 0.0281(15) 0.0088(13) 0.0148(13) 0.0067(14)
O8 0.0343(16) 0.0301(15) 0.0293(14) 0.0032(12) 0.0125(12) -0.0036(12)
O9 0.0233(14) 0.0474(18) 0.0313(15) -0.0069(13) 0.0069(12) -0.0016(13)
O10 0.0205(13) 0.0360(15) 0.0256(13) 0.0009(11) 0.0053(11) 0.0031(11)
O11 0.0286(15) 0.0377(16) 0.0299(14) -0.0006(12) 0.0075(12) 0.0068(12)
O12 0.0322(15) 0.0270(14) 0.0265(14) 0.0055(11) 0.0093(11) 0.0055(12)
O13 0.0356(16) 0.0330(15) 0.0195(13) 0.0005(11) 0.0024(11) -0.0052(12)
O14 0.052(2) 0.0364(18) 0.0468(19) 0.0101(15) -0.0176(16) -0.0151(16)
O15 0.0307(15) 0.0266(14) 0.0262(14) -0.0017(11) 0.0075(11) -0.0025(11)
O16 0.0470(19) 0.0244(15) 0.0466(18) -0.0041(13) -0.0132(15) -0.0016(14)
O17 0.0297(16) 0.0551(19) 0.0266(15) 0.0023(13) 0.0057(12) -0.0156(14)
O18 0.072(3) 0.055(2) 0.0293(16) 0.0106(15) -0.0002(17) -0.0363(19)
N1 0.043(2) 0.040(2) 0.049(2) 0.0056(18) 0.0255(19) 0.0104(18)
N2 0.0312(18) 0.0343(19) 0.0236(16) -0.0023(14) 0.0048(14) -0.0008(15)
N3 0.0291(19) 0.053(2) 0.0300(18) -0.0056(17) 0.0090(15) 0.0080(17)
N4 0.0255(17) 0.0235(16) 0.0256(16) 0.0032(13) 0.0098(13) 0.0011(13)
N5 0.0231(16) 0.0301(17) 0.0205(15) -0.0019(13) 0.0049(13) -0.0049(13)
N6 0.086(4) 0.034(2) 0.057(3) 0.015(2) -0.032(3) -0.019(2)
N7 0.043(2) 0.047(2) 0.039(2) 0.0001(18) -0.0011(18) -0.0013(19)
N8 0.048(3) 0.061(3) 0.063(3) 0.002(2) 0.018(2) -0.001(2)
N9 0.090(5) 0.150(7) 0.073(4) -0.019(4) 0.014(4) 0.031(5)
N10 0.077(7) 0.140(10) 0.207(14) -0.104(10) -0.018(7) 0.033(6)
N10' 0.077(7) 0.140(10) 0.207(14) -0.104(10) -0.018(7) 0.033(6)
C1 0.057(3) 0.061(4) 0.077(4) 0.002(3) 0.043(3) 0.002(3)
C2 0.038(3) 0.070(4) 0.087(4) -0.015(3) 0.032(3) -0.001(3)
C3 0.031(3) 0.090(5) 0.065(4) -0.017(3) 0.003(3) 0.007(3)
C4 0.033(3) 0.099(5) 0.059(3) -0.022(3) 0.005(2) -0.012(3)
C5 0.040(3) 0.065(3) 0.039(3) -0.017(2) 0.003(2) -0.009(2)
C6 0.044(3) 0.051(3) 0.027(2) -0.005(2) 0.0035(19) -0.004(2)
C7 0.067(3) 0.044(3) 0.046(3) 0.012(2) 0.037(3) 0.022(2)
C8 0.062(3) 0.038(3) 0.052(3) 0.013(2) 0.034(3) 0.012(2)
C9 0.037(2) 0.023(2) 0.033(2) 0.0016(16) 0.0101(18) 0.0064(17)
C10 0.029(2) 0.026(2) 0.035(2) -0.0003(17) 0.0060(17) 0.0043(17)
C11 0.033(2) 0.030(2) 0.042(2) 0.0024(18) 0.0195(19) 0.0060(18)
C12 0.040(2) 0.032(2) 0.034(2) -0.0075(18) 0.0175(19) -0.0002(19)
C13 0.046(3) 0.045(3) 0.042(3) 0.011(2) 0.024(2) 0.020(2)
C14 0.043(3) 0.037(2) 0.033(2) -0.0007(18) 0.0120(19) 0.014(2)
C15 0.038(2) 0.028(2) 0.039(2) -0.0046(18) 0.0145(19) -0.0001(18)
C16 0.029(2) 0.026(2) 0.036(2) 0.0030(17) 0.0060(17) 0.0017(17)
C17 0.035(2) 0.035(2) 0.024(2) 0.0059(17) 0.0042(17) 0.0023(18)
C18 0.033(2) 0.034(2) 0.0252(19) 0.0029(17) 0.0096(17) -0.0018(18)
C19 0.034(2) 0.080(4) 0.029(2) -0.020(2) 0.0054(19) 0.009(2)
C20 0.030(2) 0.065(3) 0.043(3) -0.025(2) -0.002(2) 0.007(2)
C21 0.027(2) 0.050(3) 0.032(2) -0.008(2) 0.0042(18) -0.0074(19)
C22 0.024(2) 0.050(3) 0.027(2) 0.0027(19) 0.0051(17) -0.0018(19)
C23 0.024(2) 0.035(2) 0.038(2) 0.0044(18) 0.0116(17) 0.0057(17)
C24 0.028(2) 0.037(2) 0.032(2) 0.0011(17) 0.0141(17) 0.0011(17)
C25 0.036(2) 0.066(3) 0.037(2) -0.003(2) 0.020(2) 0.006(2)
C26 0.045(3) 0.065(3) 0.034(2) 0.006(2) 0.023(2) 0.007(2)
C27 0.040(3) 0.049(3) 0.043(3) 0.020(2) 0.020(2) 0.005(2)
C28 0.036(2) 0.035(2) 0.043(2) 0.0121(19) 0.015(2) -0.0018(19)
C29 0.045(3) 0.025(2) 0.031(2) 0.0018(17) 0.0110(19) -0.0015(18)
C30 0.037(2) 0.024(2) 0.035(2) 0.0013(17) 0.0115(18) 0.0066(17)
C31 0.030(2) 0.050(3) 0.038(2) -0.014(2) 0.0092(19) 0.005(2)
C32 0.022(2) 0.044(2) 0.038(2) -0.0042(19) 0.0056(18) 0.0096(18)
C33 0.034(2) 0.028(2) 0.034(2) 0.0046(17) 0.0072(18) 0.0060(17)
C34 0.041(2) 0.028(2) 0.034(2) 0.0088(17) 0.0113(19) 0.0076(18)
C35 0.033(2) 0.034(2) 0.0232(19) 0.0036(16) 0.0089(17) 0.0009(17)
C36 0.033(2) 0.032(2) 0.0207(18) 0.0000(16) 0.0083(16) 0.0007(17)
C37 0.026(2) 0.033(2) 0.026(2) -0.0068(16) 0.0063(16) -0.0065(17)
C38 0.032(2) 0.038(2) 0.0237(19) -0.0092(17) 0.0045(17) -0.0048(18)
C39 0.041(3) 0.046(3) 0.0198(19) 0.0056(18) -0.0027(18) -0.015(2)
C40 0.040(3) 0.043(3) 0.038(2) 0.009(2) -0.009(2) -0.013(2)
C41 0.082(4) 0.036(3) 0.069(4) 0.013(3) -0.034(3) -0.004(3)
C42 0.111(6) 0.033(3) 0.071(4) 0.021(3) -0.043(4) -0.020(3)
C43 0.026(2) 0.0253(19) 0.0228(18) 0.0007(15) 0.0083(15) -0.0021(15)
C44 0.027(2) 0.0245(19) 0.0263(19) -0.0013(15) 0.0084(16) -0.0008(16)
C45 0.026(2) 0.036(2) 0.033(2) -0.0069(18) 0.0060(17) 0.0043(17)
C46 0.036(2) 0.035(2) 0.039(2) -0.0078(19) -0.0041(19) 0.0057(19)
C47 0.079(4) 0.030(3) 0.060(3) -0.005(2) -0.016(3) -0.011(3)
C48 0.096(5) 0.026(3) 0.079(4) 0.003(3) -0.029(4) -0.004(3)
C49 0.030(2) 0.040(2) 0.0238(19) -0.0044(17) 0.0090(17) -0.0009(18)
C50 0.028(2) 0.054(3) 0.0212(19) 0.0025(18) 0.0086(16) -0.0010(19)
C51 0.036(3) 0.083(4) 0.028(2) -0.005(2) 0.009(2) -0.030(3)
C52 0.068(4) 0.088(4) 0.027(2) 0.000(3) 0.012(2) -0.049(3)
C53 0.099(5) 0.070(4) 0.041(3) 0.023(3) -0.019(3) -0.059(4)
C54 0.103(5) 0.043(3) 0.053(3) 0.017(3) -0.034(4) -0.040(3)
C55 0.0245(19) 0.0239(18) 0.0196(17) 0.0012(14) 0.0046(15) -0.0022(15)
C56 0.029(2) 0.0247(19) 0.0212(18) 0.0029(15) 0.0059(16) -0.0001(16)
C57 0.035(2) 0.032(2) 0.027(2) 0.0000(17) -0.0007(17) 0.0054(18)
C58 0.029(2) 0.034(2) 0.0180(18) 0.0012(16) -0.0023(15) -0.0012(17)
C59 0.038(2) 0.031(2) 0.0189(18) -0.0005(16) 0.0026(17) -0.0054(18)
C60 0.057(3) 0.038(3) 0.029(2) -0.0084(19) -0.004(2) -0.005(2)
C61 0.034(2) 0.0258(19) 0.0229(19) -0.0014(15) 0.0105(16) -0.0007(17)
C62 0.027(2) 0.0271(19) 0.0208(18) 0.0027(15) 0.0087(15) -0.0011(16)
C63 0.030(2) 0.031(2) 0.033(2) -0.0048(17) 0.0101(17) 0.0032(17)
C64 0.0171(17) 0.0271(19) 0.0224(18) -0.0024(15) 0.0005(14) 0.0045(15)
C65 0.0172(18) 0.031(2) 0.0224(18) -0.0028(15) 0.0002(14) 0.0042(15)
C66 0.028(2) 0.035(2) 0.0217(18) -0.0073(16) 0.0028(16) 0.0023(17)
C67 0.029(2) 0.032(2) 0.028(2) -0.0115(17) 0.0025(17) -0.0017(17)
C68 0.033(2) 0.031(2) 0.037(2) -0.0077(18) 0.0090(19) -0.0087(18)
C69 0.064(3) 0.039(3) 0.058(3) -0.012(2) 0.026(3) -0.020(2)
C70 0.028(2) 0.033(2) 0.030(2) -0.0023(17) 0.0085(17) -0.0037(17)
C71 0.025(2) 0.027(2) 0.0239(19) -0.0011(15) 0.0024(15) -0.0014(16)
C72 0.040(2) 0.031(2) 0.0242(19) -0.0013(16) 0.0109(17) -0.0057(18)
C73 0.025(2) 0.031(2) 0.0226(18) 0.0021(16) 0.0060(15) 0.0068(16)
C74 0.032(2) 0.029(2) 0.0248(19) 0.0024(16) 0.0091(16) 0.0050(17)
C75 0.059(3) 0.032(2) 0.032(2) -0.0001(18) 0.019(2) -0.005(2)
C76 0.030(2) 0.039(2) 0.025(2) 0.0064(17) 0.0108(17) 0.0003(18)
C77 0.030(2) 0.045(2) 0.0221(19) 0.0020(17) 0.0069(17) 0.0117(19)
C78 0.052(3) 0.058(3) 0.029(2) -0.001(2) 0.020(2) 0.010(2)
C79 0.032(2) 0.035(2) 0.0227(19) -0.0015(16) 0.0051(16) 0.0111(18)
C80 0.028(2) 0.033(2) 0.0190(18) -0.0004(15) 0.0062(15) 0.0065(17)
C81 0.041(2) 0.033(2) 0.025(2) -0.0018(17) 0.0076(18) 0.0002(19)
C82 0.0256(19) 0.0235(19) 0.0229(18) 0.0001(15) 0.0020(15) -0.0006(15)
C83 0.0229(19) 0.0246(19) 0.0244(19) -0.0006(15) 0.0033(15) 0.0030(15)
C84 0.033(2) 0.031(2) 0.033(2) -0.0004(17) 0.0133(18) 0.0080(18)
C85 0.025(2) 0.025(2) 0.036(2) -0.0038(17) 0.0034(17) 0.0022(16)
C86 0.029(2) 0.0226(19) 0.032(2) 0.0049(16) -0.0046(17) -0.0025(16)
C87 0.041(3) 0.027(2) 0.050(3) 0.008(2) -0.003(2) 0.0017(19)
C88 0.034(2) 0.029(2) 0.026(2) 0.0033(16) -0.0003(17) -0.0082(17)
C89 0.027(2) 0.0259(19) 0.0254(19) 0.0017(15) 0.0036(16) -0.0037(16)
C90 0.045(3) 0.033(2) 0.030(2) 0.0039(17) 0.0181(19) -0.0016(19)
C91 0.037(3) 0.055(3) 0.055(3) -0.016(2) 0.012(2) -0.007(2)
C92 0.043(3) 0.045(3) 0.078(4) -0.012(3) 0.015(3) 0.000(2)
C93 0.079(5) 0.102(7) 0.126(7) -0.028(6) 0.023(5) 0.019(5)
C94 0.094(8) 0.118(10) 0.089(7) -0.024(7) 0.028(6) 0.019(7)
C94' 0.094(8) 0.118(10) 0.089(7) -0.024(7) 0.028(6) 0.019(7)
C95 0.112(7) 0.073(5) 0.127(7) -0.015(5) 0.053(6) -0.025(5)
C96 0.106(6) 0.090(6) 0.087(5) -0.022(4) 0.046(5) -0.018(5)
C97 0.128(8) 0.088(6) 0.098(6) -0.041(5) 0.050(6) -0.040(6)
C98 0.096(6) 0.063(4) 0.091(5) -0.020(4) 0.013(5) -0.012(4)
C99 0.117(7) 0.075(5) 0.080(5) 0.011(4) 0.053(5) 0.024(5)
C100 0.129(9) 0.135(9) 0.100(7) 0.001(6) 0.048(6) -0.006(7)
C101 0.108(7) 0.084(6) 0.131(8) -0.011(5) 0.058(6) -0.027(5)

loop_
_atom_type_symbol
_atom_type_description
_atom_type_scat_dispersion_real
_atom_type_scat_dispersion_imag
_atom_type_scat_source
C C 0.0181 0.0091 'International Tables Vol C Tables 4.2.6.8 and 6.1.1.4'
H H 0.0000 0.0000 'International Tables Vol C Tables 4.2.6.8 and 6.1.1.4'
N N 0.0311 0.0180 'International Tables Vol C Tables 4.2.6.8 and 6.1.1.4'
O O 0.0492 0.0322 'International Tables Vol C Tables 4.2.6.8 and 6.1.1.4'
K K 0.3868 1.0657 'International Tables Vol C Tables 4.2.6.8 and 6.1.1.4'
Nb Nb -0.1121 2.4826 'International Tables Vol C Tables 4.2.6.8 and 6.1.1.4'
Zn Zn -1.5491 0.6778 'International Tables Vol C Tables 4.2.6.8 and 6.1.1.4'
As As -0.9300 1.0051 'International Tables Vol C Tables 4.2.6.8 and 6.1.1.4'

loop_
_geom_angle_atom_site_label_1
_geom_angle_atom_site_label_2
_geom_angle_atom_site_label_3
_geom_angle
_geom_angle_site_symmetry_1
_geom_angle_site_symmetry_3
_geom_angle_publ_flag
As1 Nb1 As5 99.915(15) . . ?
As1 Nb1 Zn1 53.766(14) . . ?
As1 Nb1 Zn2 56.130(14) . . ?
As1 Nb1 Zn3 153.863(18) . . ?
As1 Nb1 Zn4 104.844(16) . . ?
As2 Nb1 As1 53.169(13) . . ?
As2 Nb1 As5 135.794(17) . . ?
As2 Nb1 Zn1 87.853(15) . . ?
As2 Nb1 Zn2 81.695(15) . . ?
As2 Nb1 Zn3 134.461(17) . . ?
As2 Nb1 Zn4 58.563(14) . . ?
As3 Nb1 As1 80.442(14) . . ?
As3 Nb1 As2 52.727(13) . . ?
As3 Nb1 As4 52.789(13) . . ?
As3 Nb1 As5 92.592(15) . . ?
As3 Nb1 As6 142.633(17) . . ?
As3 Nb1 As7 144.130(16) . . ?
As3 Nb1 Zn1 133.155(17) . . ?
As3 Nb1 Zn2 56.980(14) . . ?
As3 Nb1 Zn3 88.928(16) . . ?
As3 Nb1 Zn4 82.328(15) . . ?
As4 Nb1 As1 129.417(16) . . ?
As4 Nb1 As2 80.754(14) . . ?
As4 Nb1 As5 100.262(15) . . ?
As4 Nb1 As6 136.890(16) . . ?
As4 Nb1 As7 93.752(15) . . ?
As4 Nb1 Zn1 154.889(18) . . ?
As4 Nb1 Zn2 102.530(16) . . ?
As4 Nb1 Zn3 54.621(14) . . ?
As4 Nb1 Zn4 56.164(14) . . ?
As5 Nb1 Zn1 103.473(16) . . ?
As5 Nb1 Zn2 54.696(14) . . ?
As5 Nb1 Zn3 56.501(14) . . ?
As5 Nb1 Zn4 153.454(17) . . ?
As6 Nb1 As1 91.304(14) . . ?
As6 Nb1 As2 142.356(16) . . ?
As6 Nb1 As5 52.759(13) . . ?
As6 Nb1 Zn1 57.647(14) . . ?
As6 Nb1 Zn2 88.149(16) . . ?
As6 Nb1 Zn3 82.737(15) . . ?
As6 Nb1 Zn4 134.769(18) . . ?
As7 Nb1 As1 135.316(16) . . ?
As7 Nb1 As2 144.223(17) . . ?
As7 Nb1 As5 79.977(15) . . ?
As7 Nb1 As6 52.886(13) . . ?
As7 Nb1 Zn1 82.495(15) . . ?
As7 Nb1 Zn2 133.659(17) . . ?
As7 Nb1 Zn3 57.638(15) . . ?
As7 Nb1 Zn4 88.943(16) . . ?
As8 Nb1 As1 101.000(15) . . ?
As8 Nb1 As2 92.737(15) . . ?
As8 Nb1 As3 135.990(16) . . ?
As8 Nb1 As4 100.824(15) . . ?
As8 Nb1 As5 129.492(16) . . ?
As8 Nb1 As6 81.300(15) . . ?
As8 Nb1 As7 53.328(13) . . ?
As8 Nb1 Zn1 57.205(14) . . ?
As8 Nb1 Zn2 154.744(17) . . ?
As8 Nb1 Zn3 103.185(17) . . ?
As8 Nb1 Zn4 54.488(14) . . ?
Zn1 Nb1 Zn2 97.818(16) . . ?
Zn3 Nb1 Zn1 136.489(18) . . ?
Zn3 Nb1 Zn2 98.110(17) . . ?
Zn4 Nb1 Zn1 98.833(17) . . ?
Zn4 Nb1 Zn2 135.917(18) . . ?
Zn4 Nb1 Zn3 97.219(17) . . ?
As2 As1 Nb1 63.405(14) . . ?
As2 As1 Zn1 101.70(2) . . ?
As2 As1 Zn2 91.505(18) . . ?
Zn1 As1 Nb1 64.437(15) . . ?
Zn1 As1 Zn2 111.44(2) . . ?
Zn2 As1 Nb1 63.241(15) . . ?
As1 As2 Nb1 63.426(14) . . ?
As1 As2 Zn4 116.30(2) . . ?
As3 As2 Nb1 63.462(14) . . ?
As3 As2 As1 92.728(18) . . ?
As3 As2 Zn4 89.958(19) . . ?
Zn4 As2 Nb1 61.645(15) . . ?
As2 As3 Nb1 63.810(14) . . ?
As2 As3 Zn2 91.241(18) . . ?
As4 As3 Nb1 63.621(15) . . ?
As4 As3 As2 93.708(19) . . ?
As4 As3 Zn2 116.81(2) . . ?
Zn2 As3 Nb1 62.961(15) . . ?
As3 As4 Nb1 63.591(14) . . ?
As3 As4 Zn3 102.55(2) . . ?
As3 As4 Zn4 92.499(19) . . ?
Zn3 As4 Nb1 64.142(15) . . ?
Zn3 As4 Zn4 109.44(2) . . ?
Zn4 As4 Nb1 63.038(15) . . ?
As6 As5 Nb1 63.551(15) . . ?
As6 As5 Zn2 101.41(2) . . ?
As6 As5 Zn3 92.70(2) . . ?
Zn2 As5 Nb1 63.994(15) . . ?
Zn2 As5 Zn3 110.00(2) . . ?
Zn3 As5 Nb1 62.986(15) . . ?
As5 As6 Nb1 63.690(15) . . ?
As5 As6 As7 92.504(19) . . ?
As5 As6 Zn1 116.94(2) . . ?
As7 As6 Nb1 63.493(15) . . ?
As7 As6 Zn1 91.150(19) . . ?
Zn1 As6 Nb1 62.452(15) . . ?
As6 As7 Nb1 63.621(15) . . ?
As6 As7 As8 93.179(19) . . ?
As6 As7 Zn3 91.54(2) . . ?
As8 As7 Nb1 62.587(15) . . ?
As8 As7 Zn3 115.10(2) . . ?
Zn3 As7 Nb1 62.508(15) . . ?
As7 As8 Nb1 64.085(15) . . ?
As7 As8 Zn1 91.985(19) . . ?
As7 As8 Zn4 102.79(2) . . ?
Zn1 As8 Nb1 63.431(15) . . ?
Zn4 As8 Nb1 64.609(16) . . ?
Zn4 As8 Zn1 111.16(2) . . ?
As1 Zn1 Nb1 61.798(15) . . ?
As1 Zn1 As6 98.19(2) . . ?
As1 Zn1 As8 109.31(2) . . ?
As6 Zn1 Nb1 59.902(14) . . ?
As8 Zn1 Nb1 59.364(14) . . ?
As8 Zn1 As6 83.669(19) . . ?
C55 Zn1 Nb1 165.37(11) . . ?
C55 Zn1 As1 127.56(11) . . ?
C55 Zn1 As6 123.30(11) . . ?
C55 Zn1 As8 106.07(11) . . ?
As1 Zn2 Nb1 60.630(14) . . ?
As1 Zn2 As3 84.522(18) . . ?
As3 Zn2 Nb1 60.059(15) . . ?
As5 Zn2 Nb1 61.310(15) . . ?
As5 Zn2 As1 108.79(2) . . ?
As5 Zn2 As3 99.23(2) . . ?
C64 Zn2 Nb1 173.71(11) . . ?
C64 Zn2 As1 123.85(11) . . ?
C64 Zn2 As3 114.75(10) . . ?
C64 Zn2 As5 118.11(11) . . ?
As4 Zn3 Nb1 61.236(15) . . ?
As4 Zn3 As5 108.77(2) . . ?
As4 Zn3 As7 99.87(2) . . ?
As5 Zn3 Nb1 60.513(14) . . ?
As5 Zn3 As7 83.252(19) . . ?
As7 Zn3 Nb1 59.853(14) . . ?
C73 Zn3 Nb1 174.35(11) . . ?
C73 Zn3 As4 114.15(11) . . ?
C73 Zn3 As5 125.10(11) . . ?
C73 Zn3 As7 119.69(12) . . ?
As2 Zn4 Nb1 59.793(14) . . ?
As4 Zn4 Nb1 60.797(15) . . ?
As4 Zn4 As2 83.835(19) . . ?
As8 Zn4 Nb1 60.903(15) . . ?
As8 Zn4 As2 97.86(2) . . ?
As8 Zn4 As4 109.84(2) . . ?
C82 Zn4 Nb1 175.91(12) . . ?
C82 Zn4 As2 124.27(12) . . ?
C82 Zn4 As4 117.87(11) . . ?
C82 Zn4 As8 117.43(11) . . ?
O1 K1 O2 61.18(11) . . ?
O1 K1 O3 104.23(11) . . ?
O1 K1 O4 129.84(10) . . ?
O1 K1 O6 128.69(10) . . ?
O1 K1 N1 59.59(11) . . ?
O1 K1 N2 120.08(11) . . ?
O2 K1 O3 149.29(10) . . ?
O2 K1 O6 89.92(9) . . ?
O2 K1 N1 119.76(11) . . ?
O2 K1 N2 59.81(10) . . ?
O3 K1 O6 118.01(9) . . ?
O3 K1 N1 59.44(9) . . ?
O3 K1 N2 121.23(9) . . ?
O4 K1 O2 106.85(9) . . ?
O4 K1 O3 59.85(8) . . ?
O4 K1 O6 97.43(8) . . ?
O4 K1 N1 118.39(10) . . ?
O4 K1 N2 62.30(9) . . ?
O5 K1 O1 91.58(10) . . ?
O5 K1 O2 113.09(10) . . ?
O5 K1 O3 93.07(9) . . ?
O5 K1 O4 133.11(9) . . ?
O5 K1 O6 60.10(8) . . ?
O5 K1 N1 59.50(10) . . ?
O5 K1 N2 120.06(9) . . ?
O6 K1 N1 119.15(10) . . ?
O6 K1 N2 60.49(9) . . ?
N2 K1 N1 179.31(11) . . ?
O7 K2 O8 59.07(9) . . ?
O7 K2 N3 60.62(10) . . ?
O7 K2 N4 117.88(9) . . ?
O8 K2 N3 118.99(10) . . ?
O8 K2 N4 59.60(8) . . ?
O9 K2 O7 99.05(9) . . ?
O9 K2 O8 122.57(9) . . ?
O9 K2 O11 93.96(9) . . ?
O9 K2 N3 59.81(9) . . ?
O9 K2 N4 121.36(9) . . ?
O10 K2 O7 138.39(9) . . ?
O10 K2 O8 99.40(9) . . ?
O10 K2 O9 60.73(8) . . ?
O10 K2 O11 116.83(9) . . ?
O10 K2 O12 95.88(8) . . ?
O10 K2 N3 119.89(10) . . ?
O10 K2 N4 61.44(9) . . ?
O11 K2 O7 99.41(9) . . ?
O11 K2 O8 138.45(9) . . ?
O11 K2 N3 60.29(9) . . ?
O11 K2 N4 120.13(9) . . ?
O12 K2 O7 120.94(9) . . ?
O12 K2 O8 98.98(8) . . ?
O12 K2 O9 133.75(9) . . ?
O12 K2 O11 59.69(8) . . ?
O12 K2 N3 119.01(9) . . ?
O12 K2 N4 61.14(8) . . ?
N4 K2 N3 178.44(10) . . ?
O13 K3 O14 59.40(9) . . ?
O13 K3 O16 118.69(9) . . ?
O13 K3 N5 60.31(8) . . ?
O13 K3 N6 117.07(10) . . ?
O14 K3 N5 118.93(9) . . ?
O14 K3 N6 58.53(10) . . ?
O15 K3 O13 94.67(8) . . ?
O15 K3 O14 131.88(11) . . ?
O15 K3 O16 59.85(9) . . ?
O15 K3 O17 103.73(9) . . ?
O15 K3 O18 127.12(9) . . ?
O15 K3 N5 61.53(8) . . ?
O15 K3 N6 119.26(13) . . ?
O16 K3 O14 95.65(10) . . ?
O16 K3 N5 121.00(9) . . ?
O16 K3 N6 59.54(14) . . ?
O17 K3 O13 96.89(9) . . ?
O17 K3 O14 118.09(11) . . ?
O17 K3 O16 140.61(9) . . ?
O17 K3 N5 61.20(9) . . ?
O17 K3 N6 120.27(14) . . ?
O18 K3 O13 134.76(9) . . ?
O18 K3 O14 95.24(10) . . ?
O18 K3 O16 99.16(11) . . ?
O18 K3 O17 60.45(11) . . ?
O18 K3 N5 121.05(12) . . ?
O18 K3 N6 60.79(15) . . ?
N5 K3 N6 177.36(11) . . ?
C2 O1 K1 123.9(3) . . ?
C3 O1 K1 112.5(3) . . ?
C3 O1 C2 112.2(4) . . ?
C4 O2 K1 113.7(3) . . ?
C5 O2 K1 114.7(3) . . ?
C5 O2 C4 111.1(4) . . ?
C8 O3 K1 116.5(3) . . ?
C8 O3 C9 109.4(3) . . ?
C9 O3 K1 113.0(2) . . ?
C10 O4 K1 117.4(2) . . ?
C11 O4 K1 116.4(2) . . ?
C11 O4 C10 111.2(3) . . ?
C14 O5 K1 122.3(2) . . ?
C15 O5 K1 118.9(2) . . ?
C15 O5 C14 112.5(3) . . ?
C16 O6 K1 107.7(2) . . ?
C17 O6 K1 114.3(2) . . ?
C17 O6 C16 110.4(3) . . ?
C26 O7 K2 115.6(3) . . ?
C26 O7 C27 110.7(3) . . ?
C27 O7 K2 115.2(2) . . ?
C28 O8 K2 116.0(2) . . ?
C29 O8 K2 119.2(2) . . ?
C29 O8 C28 111.1(3) . . ?
C20 O9 K2 119.3(2) . . ?
C20 O9 C21 111.9(4) . . ?
C21 O9 K2 113.8(2) . . ?
C22 O10 K2 115.3(2) . . ?
C23 O10 K2 117.7(2) . . ?
C23 O10 C22 110.2(3) . . ?
C32 O11 K2 115.8(2) . . ?
C33 O11 K2 117.9(2) . . ?
C33 O11 C32 111.1(3) . . ?
C34 O12 K2 113.4(2) . . ?
C34 O12 C35 110.9(3) . . ?
C35 O12 K2 118.2(2) . . ?
C38 O13 K3 114.6(2) . . ?
C38 O13 C39 109.9(3) . . ?
C39 O13 K3 112.3(2) . . ?
C40 O14 K3 114.1(3) . . ?
C40 O14 C41 110.8(4) . . ?
C41 O14 K3 116.4(3) . . ?
C44 O15 K3 121.0(2) . . ?
C45 O15 K3 121.8(2) . . ?
C45 O15 C44 112.6(3) . . ?
C46 O16 K3 107.2(2) . . ?
C47 O16 K3 114.6(4) . . ?
C47 O16 C46 109.5(3) . . ?
C50 O17 K3 113.3(2) . . ?
C51 O17 K3 112.4(3) . . ?
C51 O17 C50 110.0(4) . . ?
C52 O18 K3 114.9(3) . . ?
C53 O18 K3 115.5(4) . . ?
C53 O18 C52 112.8(5) . . ?
C1 N1 K1 106.2(3) . . ?
C1 N1 C7 110.2(4) . . ?
C1 N1 C13 111.3(4) . . ?
C7 N1 K1 110.1(3) . . ?
C7 N1 C13 111.3(4) . . ?
C13 N1 K1 107.5(3) . . ?
C6 N2 K1 112.0(3) . . ?
C12 N2 K1 106.0(2) . . ?
C12 N2 C6 109.3(3) . . ?
C12 N2 C18 111.0(3) . . ?
C18 N2 K1 109.7(2) . . ?
C18 N2 C6 108.9(3) . . ?
C19 N3 K2 109.4(2) . . ?
C19 N3 C25 110.1(4) . . ?
C19 N3 C31 109.6(4) . . ?
C25 N3 K2 108.7(3) . . ?
C25 N3 C31 109.0(4) . . ?
C31 N3 K2 110.1(2) . . ?
C24 N4 K2 108.3(2) . . ?
C30 N4 K2 110.9(2) . . ?
C30 N4 C24 109.0(3) . . ?
C30 N4 C36 109.6(3) . . ?
C36 N4 K2 108.3(2) . . ?
C36 N4 C24 110.8(3) . . ?
C37 N5 K3 110.7(2) . . ?
C43 N5 K3 106.2(2) . . ?
C43 N5 C37 110.7(3) . . ?
C43 N5 C49 109.7(3) . . ?
C49 N5 K3 109.7(2) . . ?
C49 N5 C37 109.8(3) . . ?
C42 N6 K3 110.4(3) . . ?
C48 N6 K3 109.3(3) . . ?
C48 N6 C42 110.5(6) . . ?
C48 N6 C54 110.1(5) . . ?
C54 N6 K3 106.7(4) . . ?
C54 N6 C42 109.8(5) . . ?
H7C N7 H7D 120.0 . . ?
C91 N7 H7C 120.0 . . ?
C91 N7 H7D 120.0 . . ?
H8C N8 H8D 120.0 . . ?
C92 N8 H8C 120.0 . . ?
C92 N8 H8D 120.0 . . ?
H9C N9 H9D 120.0 . . ?
C93 N9 H9C 120.0 . . ?
C93 N9 H9D 120.0 . . ?
H10C N10 H10D 120.0 . . ?
C94 N10 H10C 120.0 . . ?
C94 N10 H10D 120.0 . . ?
H10E N10' H10F 120.0 . . ?
C94' N10' H10E 120.0 . . ?
C94' N10' H10F 120.0 . . ?
N1 C1 H1A 108.4 . . ?
N1 C1 H1B 108.4 . . ?
N1 C1 C2 115.4(5) . . ?
H1A C1 H1B 107.5 . . ?
C2 C1 H1A 108.4 . . ?
C2 C1 H1B 108.4 . . ?
O1 C2 C1 110.1(4) . . ?
O1 C2 H2A 109.6 . . ?
O1 C2 H2B 109.6 . . ?
C1 C2 H2A 109.6 . . ?
C1 C2 H2B 109.6 . . ?
H2A C2 H2B 108.2 . . ?
O1 C3 H3A 109.8 . . ?
O1 C3 H3B 109.8 . . ?
O1 C3 C4 109.4(5) . . ?
H3A C3 H3B 108.2 . . ?
C4 C3 H3A 109.8 . . ?
C4 C3 H3B 109.8 . . ?
O2 C4 C3 109.7(5) . . ?
O2 C4 H4A 109.7 . . ?
O2 C4 H4B 109.7 . . ?
C3 C4 H4A 109.7 . . ?
C3 C4 H4B 109.7 . . ?
H4A C4 H4B 108.2 . . ?
O2 C5 H5A 109.5 . . ?
O2 C5 H5B 109.5 . . ?
O2 C5 C6 110.8(4) . . ?
H5A C5 H5B 108.1 . . ?
C6 C5 H5A 109.5 . . ?
C6 C5 H5B 109.5 . . ?
N2 C6 C5 115.1(4) . . ?
N2 C6 H6A 108.5 . . ?
N2 C6 H6B 108.5 . . ?
C5 C6 H6A 108.5 . . ?
C5 C6 H6B 108.5 . . ?
H6A C6 H6B 107.5 . . ?
N1 C7 H7A 108.6 . . ?
N1 C7 H7B 108.6 . . ?
N1 C7 C8 114.4(4) . . ?
H7A C7 H7B 107.6 . . ?
C8 C7 H7A 108.6 . . ?
C8 C7 H7B 108.6 . . ?
O3 C8 C7 109.3(4) . . ?
O3 C8 H8A 109.8 . . ?
O3 C8 H8B 109.8 . . ?
C7 C8 H8A 109.8 . . ?
C7 C8 H8B 109.8 . . ?
H8A C8 H8B 108.3 . . ?
O3 C9 H9A 109.8 . . ?
O3 C9 H9B 109.8 . . ?
O3 C9 C10 109.5(3) . . ?
H9A C9 H9B 108.2 . . ?
C10 C9 H9A 109.8 . . ?
C10 C9 H9B 109.8 . . ?
O4 C10 C9 109.1(3) . . ?
O4 C10 H10A 109.9 . . ?
O4 C10 H10B 109.9 . . ?
C9 C10 H10A 109.9 . . ?
C9 C10 H10B 109.9 . . ?
H10A C10 H10B 108.3 . . ?
O4 C11 H11A 109.8 . . ?
O4 C11 H11B 109.8 . . ?
O4 C11 C12 109.3(3) . . ?
H11A C11 H11B 108.3 . . ?
C12 C11 H11A 109.8 . . ?
C12 C11 H11B 109.8 . . ?
N2 C12 C11 114.5(3) . . ?
N2 C12 H12A 108.6 . . ?
N2 C12 H12B 108.6 . . ?
C11 C12 H12A 108.6 . . ?
C11 C12 H12B 108.6 . . ?
H12A C12 H12B 107.6 . . ?
N1 C13 H13A 108.7 . . ?
N1 C13 H13B 108.7 . . ?
N1 C13 C14 114.2(4) . . ?
H13A C13 H13B 107.6 . . ?
C14 C13 H13A 108.7 . . ?
C14 C13 H13B 108.7 . . ?
O5 C14 C13 107.9(4) . . ?
O5 C14 H14A 110.1 . . ?
O5 C14 H14B 110.1 . . ?
C13 C14 H14A 110.1 . . ?
C13 C14 H14B 110.1 . . ?
H14A C14 H14B 108.4 . . ?
O5 C15 H15A 110.0 . . ?
O5 C15 H15B 110.0 . . ?
O5 C15 C16 108.4(3) . . ?
H15A C15 H15B 108.4 . . ?
C16 C15 H15A 110.0 . . ?
C16 C15 H15B 110.0 . . ?
O6 C16 C15 109.5(3) . . ?
O6 C16 H16A 109.8 . . ?
O6 C16 H16B 109.8 . . ?
C15 C16 H16A 109.8 . . ?
C15 C16 H16B 109.8 . . ?
H16A C16 H16B 108.2 . . ?
O6 C17 H17A 109.9 . . ?
O6 C17 H17B 109.9 . . ?
O6 C17 C18 109.1(3) . . ?
H17A C17 H17B 108.3 . . ?
C18 C17 H17A 109.9 . . ?
C18 C17 H17B 109.9 . . ?
N2 C18 C17 112.7(3) . . ?
N2 C18 H18A 109.1 . . ?
N2 C18 H18B 109.1 . . ?
C17 C18 H18A 109.1 . . ?
C17 C18 H18B 109.1 . . ?
H18A C18 H18B 107.8 . . ?
N3 C19 H19A 108.8 . . ?
N3 C19 H19B 108.8 . . ?
N3 C19 C20 113.9(4) . . ?
H19A C19 H19B 107.7 . . ?
C20 C19 H19A 108.8 . . ?
C20 C19 H19B 108.8 . . ?
O9 C20 C19 108.6(4) . . ?
O9 C20 H20A 110.0 . . ?
O9 C20 H20B 110.0 . . ?
C19 C20 H20A 110.0 . . ?
C19 C20 H20B 110.0 . . ?
H20A C20 H20B 108.3 . . ?
O9 C21 H21A 109.8 . . ?
O9 C21 H21B 109.8 . . ?
O9 C21 C22 109.4(4) . . ?
H21A C21 H21B 108.3 . . ?
C22 C21 H21A 109.8 . . ?
C22 C21 H21B 109.8 . . ?
O10 C22 C21 109.2(3) . . ?
O10 C22 H22A 109.8 . . ?
O10 C22 H22B 109.8 . . ?
C21 C22 H22A 109.8 . . ?
C21 C22 H22B 109.8 . . ?
H22A C22 H22B 108.3 . . ?
O10 C23 H23A 109.7 . . ?
O10 C23 H23B 109.7 . . ?
O10 C23 C24 109.6(3) . . ?
H23A C23 H23B 108.2 . . ?
C24 C23 H23A 109.7 . . ?
C24 C23 H23B 109.7 . . ?
N4 C24 C23 113.8(3) . . ?
N4 C24 H24A 108.8 . . ?
N4 C24 H24B 108.8 . . ?
C23 C24 H24A 108.8 . . ?
C23 C24 H24B 108.8 . . ?
H24A C24 H24B 107.7 . . ?
N3 C25 H25A 108.8 . . ?
N3 C25 H25B 108.8 . . ?
N3 C25 C26 113.7(4) . . ?
H25A C25 H25B 107.7 . . ?
C26 C25 H25A 108.8 . . ?
C26 C25 H25B 108.8 . . ?
O7 C26 C25 109.5(4) . . ?
O7 C26 H26A 109.8 . . ?
O7 C26 H26B 109.8 . . ?
C25 C26 H26A 109.8 . . ?
C25 C26 H26B 109.8 . . ?
H26A C26 H26B 108.2 . . ?
O7 C27 H27A 109.7 . . ?
O7 C27 H27B 109.7 . . ?
O7 C27 C28 110.0(4) . . ?
H27A C27 H27B 108.2 . . ?
C28 C27 H27A 109.7 . . ?
C28 C27 H27B 109.7 . . ?
O8 C28 C27 109.0(4) . . ?
O8 C28 H28A 109.9 . . ?
O8 C28 H28B 109.9 . . ?
C27 C28 H28A 109.9 . . ?
C27 C28 H28B 109.9 . . ?
H28A C28 H28B 108.3 . . ?
O8 C29 H29A 109.9 . . ?
O8 C29 H29B 109.9 . . ?
O8 C29 C30 108.7(3) . . ?
H29A C29 H29B 108.3 . . ?
C30 C29 H29A 109.9 . . ?
C30 C29 H29B 109.9 . . ?
N4 C30 C29 113.3(3) . . ?
N4 C30 H30A 108.9 . . ?
N4 C30 H30B 108.9 . . ?
C29 C30 H30A 108.9 . . ?
C29 C30 H30B 108.9 . . ?
H30A C30 H30B 107.7 . . ?
N3 C31 H31A 108.9 . . ?
N3 C31 H31B 108.9 . . ?
N3 C31 C32 113.4(4) . . ?
H31A C31 H31B 107.7 . . ?
C32 C31 H31A 108.9 . . ?
C32 C31 H31B 108.9 . . ?
O11 C32 C31 109.1(3) . . ?
O11 C32 H32A 109.9 . . ?
O11 C32 H32B 109.9 . . ?
C31 C32 H32A 109.9 . . ?
C31 C32 H32B 109.9 . . ?
H32A C32 H32B 108.3 . . ?
O11 C33 H33A 109.9 . . ?
O11 C33 H33B 109.9 . . ?
O11 C33 C34 109.0(3) . . ?
H33A C33 H33B 108.3 . . ?
C34 C33 H33A 109.9 . . ?
C34 C33 H33B 109.9 . . ?
O12 C34 C33 109.8(3) . . ?
O12 C34 H34A 109.7 . . ?
O12 C34 H34B 109.7 . . ?
C33 C34 H34A 109.7 . . ?
C33 C34 H34B 109.7 . . ?
H34A C34 H34B 108.2 . . ?
O12 C35 H35A 109.7 . . ?
O12 C35 H35B 109.7 . . ?
O12 C35 C36 109.8(3) . . ?
H35A C35 H35B 108.2 . . ?
C36 C35 H35A 109.7 . . ?
C36 C35 H35B 109.7 . . ?
N4 C36 C35 113.8(3) . . ?
N4 C36 H36A 108.8 . . ?
N4 C36 H36B 108.8 . . ?
C35 C36 H36A 108.8 . . ?
C35 C36 H36B 108.8 . . ?
H36A C36 H36B 107.7 . . ?
N5 C37 H37A 109.0 . . ?
N5 C37 H37B 109.0 . . ?
N5 C37 C38 112.8(3) . . ?
H37A C37 H37B 107.8 . . ?
C38 C37 H37A 109.0 . . ?
C38 C37 H37B 109.0 . . ?
O13 C38 C37 109.4(3) . . ?
O13 C38 H38A 109.8 . . ?
O13 C38 H38B 109.8 . . ?
C37 C38 H38A 109.8 . . ?
C37 C38 H38B 109.8 . . ?
H38A C38 H38B 108.3 . . ?
O13 C39 H39A 109.7 . . ?
O13 C39 H39B 109.7 . . ?
O13 C39 C40 109.8(4) . . ?
H39A C39 H39B 108.2 . . ?
C40 C39 H39A 109.7 . . ?
C40 C39 H39B 109.7 . . ?
O14 C40 C39 109.0(4) . . ?
O14 C40 H40A 109.9 . . ?
O14 C40 H40B 109.9 . . ?
C39 C40 H40A 109.9 . . ?
C39 C40 H40B 109.9 . . ?
H40A C40 H40B 108.3 . . ?
O14 C41 H41A 110.2 . . ?
O14 C41 H41B 110.2 . . ?
O14 C41 C42 107.8(6) . . ?
H41A C41 H41B 108.5 . . ?
C42 C41 H41A 110.2 . . ?
C42 C41 H41B 110.2 . . ?
N6 C42 C41 112.9(5) . . ?
N6 C42 H42A 109.0 . . ?
N6 C42 H42B 109.0 . . ?
C41 C42 H42A 109.0 . . ?
C41 C42 H42B 109.0 . . ?
H42A C42 H42B 107.8 . . ?
N5 C43 H43A 108.7 . . ?
N5 C43 H43B 108.7 . . ?
N5 C43 C44 114.4(3) . . ?
H43A C43 H43B 107.6 . . ?
C44 C43 H43A 108.7 . . ?
C44 C43 H43B 108.7 . . ?
O15 C44 C43 108.4(3) . . ?
O15 C44 H44A 110.0 . . ?
O15 C44 H44B 110.0 . . ?
C43 C44 H44A 110.0 . . ?
C43 C44 H44B 110.0 . . ?
H44A C44 H44B 108.4 . . ?
O15 C45 H45A 110.0 . . ?
O15 C45 H45B 110.0 . . ?
O15 C45 C46 108.3(4) . . ?
H45A C45 H45B 108.4 . . ?
C46 C45 H45A 110.0 . . ?
C46 C45 H45B 110.0 . . ?
O16 C46 C45 109.2(3) . . ?
O16 C46 H46A 109.8 . . ?
O16 C46 H46B 109.8 . . ?
C45 C46 H46A 109.8 . . ?
C45 C46 H46B 109.8 . . ?
H46A C46 H46B 108.3 . . ?
O16 C47 H47A 109.9 . . ?
O16 C47 H47B 109.9 . . ?
O16 C47 C48 108.7(4) . . ?
H47A C47 H47B 108.3 . . ?
C48 C47 H47A 109.9 . . ?
C48 C47 H47B 109.9 . . ?
N6 C48 C47 114.6(5) . . ?
N6 C48 H48A 108.6 . . ?
N6 C48 H48B 108.6 . . ?
C47 C48 H48A 108.6 . . ?
C47 C48 H48B 108.6 . . ?
H48A C48 H48B 107.6 . . ?
N5 C49 H49A 108.8 . . ?
N5 C49 H49B 108.8 . . ?
N5 C49 C50 113.7(3) . . ?
H49A C49 H49B 107.7 . . ?
C50 C49 H49A 108.8 . . ?
C50 C49 H49B 108.8 . . ?
O17 C50 C49 109.7(3) . . ?
O17 C50 H50A 109.7 . . ?
O17 C50 H50B 109.7 . . ?
C49 C50 H50A 109.7 . . ?
C49 C50 H50B 109.7 . . ?
H50A C50 H50B 108.2 . . ?
O17 C51 H51A 110.0 . . ?
O17 C51 H51B 110.0 . . ?
O17 C51 C52 108.7(4) . . ?
H51A C51 H51B 108.3 . . ?
C52 C51 H51A 110.0 . . ?
C52 C51 H51B 110.0 . . ?
O18 C52 C51 110.0(4) . . ?
O18 C52 H52A 109.7 . . ?
O18 C52 H52B 109.7 . . ?
C51 C52 H52A 109.7 . . ?
C51 C52 H52B 109.7 . . ?
H52A C52 H52B 108.2 . . ?
O18 C53 H53A 109.6 . . ?
O18 C53 H53B 109.6 . . ?
O18 C53 C54 110.4(5) . . ?
H53A C53 H53B 108.1 . . ?
C54 C53 H53A 109.6 . . ?
C54 C53 H53B 109.6 . . ?
N6 C54 C53 113.6(5) . . ?
N6 C54 H54A 108.8 . . ?
N6 C54 H54B 108.8 . . ?
C53 C54 H54A 108.8 . . ?
C53 C54 H54B 108.8 . . ?
H54A C54 H54B 107.7 . . ?
C56 C55 Zn1 126.1(3) . . ?
C56 C55 C62 116.9(3) . . ?
C62 C55 Zn1 116.5(3) . . ?
C55 C56 C57 120.9(3) . . ?
C55 C56 C58 120.7(4) . . ?
C58 C56 C57 118.4(4) . . ?
C56 C57 H57A 109.5 . . ?
C56 C57 H57B 109.5 . . ?
C56 C57 H57C 109.5 . . ?
H57A C57 H57B 109.5 . . ?
H57A C57 H57C 109.5 . . ?
H57B C57 H57C 109.5 . . ?
C56 C58 H58 118.9 . . ?
C59 C58 C56 122.1(4) . . ?
C59 C58 H58 118.9 . . ?
C58 C59 C60 121.6(4) . . ?
C58 C59 C61 117.8(4) . . ?
C61 C59 C60 120.6(4) . . ?
C59 C60 H60A 109.5 . . ?
C59 C60 H60B 109.5 . . ?
C59 C60 H60C 109.5 . . ?
H60A C60 H60B 109.5 . . ?
H60A C60 H60C 109.5 . . ?
H60B C60 H60C 109.5 . . ?
C59 C61 H61 119.5 . . ?
C62 C61 C59 121.0(4) . . ?
C62 C61 H61 119.5 . . ?
C55 C62 C63 119.5(3) . . ?
C61 C62 C55 121.4(4) . . ?
C61 C62 C63 119.1(4) . . ?
C62 C63 H63A 109.5 . . ?
C62 C63 H63B 109.5 . . ?
C62 C63 H63C 109.5 . . ?
H63A C63 H63B 109.5 . . ?
H63A C63 H63C 109.5 . . ?
H63B C63 H63C 109.5 . . ?
C65 C64 Zn2 119.0(3) . . ?
C71 C64 Zn2 124.2(3) . . ?
C71 C64 C65 116.8(4) . . ?
C64 C65 C66 120.0(4) . . ?
C67 C65 C64 120.8(4) . . ?
C67 C65 C66 119.2(3) . . ?
C65 C66 H66A 109.5 . . ?
C65 C66 H66B 109.5 . . ?
C65 C66 H66C 109.5 . . ?
H66A C66 H66B 109.5 . . ?
H66A C66 H66C 109.5 . . ?
H66B C66 H66C 109.5 . . ?
C65 C67 H67 118.9 . . ?
C65 C67 C68 122.2(4) . . ?
C68 C67 H67 118.9 . . ?
C67 C68 C69 122.0(4) . . ?
C70 C68 C67 117.2(4) . . ?
C70 C68 C69 120.8(4) . . ?
C68 C69 H69A 109.5 . . ?
C68 C69 H69B 109.5 . . ?
C68 C69 H69C 109.5 . . ?
H69A C69 H69B 109.5 . . ?
H69A C69 H69C 109.5 . . ?
H69B C69 H69C 109.5 . . ?
C68 C70 H70 119.1 . . ?
C68 C70 C71 121.8(4) . . ?
C71 C70 H70 119.1 . . ?
C64 C71 C72 121.5(3) . . ?
C70 C71 C64 121.2(4) . . ?
C70 C71 C72 117.3(4) . . ?
C71 C72 H72A 109.5 . . ?
C71 C72 H72B 109.5 . . ?
C71 C72 H72C 109.5 . . ?
H72A C72 H72B 109.5 . . ?
H72A C72 H72C 109.5 . . ?
H72B C72 H72C 109.5 . . ?
C74 C73 Zn3 122.1(3) . . ?
C80 C73 Zn3 121.0(3) . . ?
C80 C73 C74 116.8(3) . . ?
C73 C74 C75 120.8(4) . . ?
C76 C74 C73 121.4(4) . . ?
C76 C74 C75 117.8(4) . . ?
C74 C75 H75A 109.5 . . ?
C74 C75 H75B 109.5 . . ?
C74 C75 H75C 109.5 . . ?
H75A C75 H75B 109.5 . . ?
H75A C75 H75C 109.5 . . ?
H75B C75 H75C 109.5 . . ?
C74 C76 H76 119.3 . . ?
C77 C76 C74 121.5(4) . . ?
C77 C76 H76 119.3 . . ?
C76 C77 C78 121.2(4) . . ?
C79 C77 C76 117.3(4) . . ?
C79 C77 C78 121.5(4) . . ?
C77 C78 H78A 109.5 . . ?
C77 C78 H78B 109.5 . . ?
C77 C78 H78C 109.5 . . ?
H78A C78 H78B 109.5 . . ?
H78A C78 H78C 109.5 . . ?
H78B C78 H78C 109.5 . . ?
C77 C79 H79 118.8 . . ?
C77 C79 C80 122.4(4) . . ?
C80 C79 H79 118.8 . . ?
C73 C80 C81 120.6(3) . . ?
C79 C80 C73 120.6(4) . . ?
C79 C80 C81 118.7(4) . . ?
C80 C81 H81A 109.5 . . ?
C80 C81 H81B 109.5 . . ?
C80 C81 H81C 109.5 . . ?
H81A C81 H81B 109.5 . . ?
H81A C81 H81C 109.5 . . ?
H81B C81 H81C 109.5 . . ?
C83 C82 Zn4 124.3(3) . . ?
C83 C82 C89 117.2(4) . . ?
C89 C82 Zn4 118.5(3) . . ?
C82 C83 C84 120.5(3) . . ?
C85 C83 C82 120.8(4) . . ?
C85 C83 C84 118.8(4) . . ?
C83 C84 H84A 109.5 . . ?
C83 C84 H84B 109.5 . . ?
C83 C84 H84C 109.5 . . ?
H84A C84 H84B 109.5 . . ?
H84A C84 H84C 109.5 . . ?
H84B C84 H84C 109.5 . . ?
C83 C85 H85 119.2 . . ?
C86 C85 C83 121.6(4) . . ?
C86 C85 H85 119.2 . . ?
C85 C86 C87 121.0(4) . . ?
C88 C86 C85 117.6(4) . . ?
C88 C86 C87 121.4(4) . . ?
C86 C87 H87A 109.5 . . ?
C86 C87 H87B 109.5 . . ?
C86 C87 H87C 109.5 . . ?
H87A C87 H87B 109.5 . . ?
H87A C87 H87C 109.5 . . ?
H87B C87 H87C 109.5 . . ?
C86 C88 H88 119.2 . . ?
C86 C88 C89 121.6(4) . . ?
C89 C88 H88 119.2 . . ?
C82 C89 C90 119.8(4) . . ?
C88 C89 C82 121.1(4) . . ?
C88 C89 C90 119.2(4) . . ?
C89 C90 H90A 109.5 . . ?
C89 C90 H90B 109.5 . . ?
C89 C90 H90C 109.5 . . ?
H90A C90 H90B 109.5 . . ?
H90A C90 H90C 109.5 . . ?
H90B C90 H90C 109.5 . . ?
N7 C91 H91A 109.6 . . ?
N7 C91 H91B 109.6 . . ?
N7 C91 C92 110.1(4) . . ?
H91A C91 H91B 108.1 . . ?
C92 C91 H91A 109.6 . . ?
C92 C91 H91B 109.6 . . ?
N8 C92 C91 113.8(5) . . ?
N8 C92 H92A 108.8 . . ?
N8 C92 H92B 108.8 . . ?
C91 C92 H92A 108.8 . . ?
C91 C92 H92B 108.8 . . ?
H92A C92 H92B 107.7 . . ?
N9 C93 H93 122.2 . . ?
N9 C93 H93A 121.1 . . ?
C94 C93 N9 115.6(9) . . ?
C94 C93 H93 122.2 . . ?
C94' C93 N9 117.9(16) . . ?
C94' C93 H93A 121.1 . . ?
N10 C94 H94A 108.9 . . ?
N10 C94 H94B 108.9 . . ?
C93 C94 N10 113.5(11) . . ?
C93 C94 H94A 108.9 . . ?
C93 C94 H94B 108.9 . . ?
H94A C94 H94B 107.7 . . ?
N10' C94' C93 144(4) . . ?
N10' C94' H94C 101.0 . . ?
N10' C94' H94D 101.0 . . ?
C93 C94' H94C 101.0 . . ?
C93 C94' H94D 101.0 . . ?
H94C C94' H94D 104.4 . . ?
C96 C95 H95 120.2 . . ?
C96 C95 C101 119.5(8) . . ?
C101 C95 H95 120.2 . . ?
C95 C96 H96 120.7 . . ?
C95 C96 C97 118.5(9) . . ?
C97 C96 H96 120.7 . . ?
C96 C97 H97 120.1 . . ?
C98 C97 C96 119.8(8) . . ?
C98 C97 H97 120.1 . . ?
C97 C98 H98 119.0 . . ?
C97 C98 C99 122.1(8) . . ?
C99 C98 H98 119.0 . . ?
C98 C99 C100 123.2(8) . . ?
C101 C99 C98 119.3(8) . . ?
C101 C99 C100 117.5(10) . . ?
C99 C100 H10G 109.5 . . ?
C99 C100 H10H 109.5 . . ?
C99 C100 H10I 109.5 . . ?
H10G C100 H10H 109.5 . . ?
H10G C100 H10I 109.5 . . ?
H10H C100 H10I 109.5 . . ?
C95 C101 H101 119.7 . . ?
C99 C101 C95 120.7(9) . . ?
C99 C101 H101 119.7 . . ?

loop_
_geom_bond_atom_site_label_1
_geom_bond_atom_site_label_2
_geom_bond_distance
_geom_bond_site_symmetry_2
_geom_bond_publ_flag
Nb1 As1 2.7286(5) . ?
Nb1 As2 2.7281(5) . ?
Nb1 As3 2.7199(5) . ?
Nb1 As4 2.7206(5) . ?
Nb1 As5 2.7287(5) . ?
Nb1 As6 2.7255(5) . ?
Nb1 As7 2.7224(5) . ?
Nb1 As8 2.6869(5) . ?
Nb1 Zn1 2.7930(5) . ?
Nb1 Zn2 2.7957(6) . ?
Nb1 Zn3 2.7928(5) . ?
Nb1 Zn4 2.7780(6) . ?
As1 As2 2.4419(5) . ?
As1 Zn1 2.4974(6) . ?
As1 Zn2 2.5997(6) . ?
As2 As3 2.4193(5) . ?
As2 Zn4 2.6933(6) . ?
As3 As4 2.4185(6) . ?
As3 Zn2 2.6318(6) . ?
As4 Zn3 2.5304(6) . ?
As4 Zn4 2.5889(6) . ?
As5 As6 2.4234(6) . ?
As5 Zn2 2.5386(6) . ?
As5 Zn3 2.6141(6) . ?
As6 As7 2.4260(6) . ?
As6 Zn1 2.6612(6) . ?
As7 As8 2.4277(6) . ?
As7 Zn3 2.6593(6) . ?
As8 Zn1 2.6251(6) . ?
As8 Zn4 2.5030(6) . ?
Zn1 C55 2.003(4) . ?
Zn2 C64 2.010(4) . ?
Zn3 C73 2.007(4) . ?
Zn4 C82 2.003(4) . ?
K1 O1 2.772(3) . ?
K1 O2 2.833(3) . ?
K1 O3 2.881(3) . ?
K1 O4 2.782(3) . ?
K1 O5 2.770(3) . ?
K1 O6 2.884(3) . ?
K1 N1 3.055(4) . ?
K1 N2 2.990(3) . ?
K2 O7 2.853(3) . ?
K2 O8 2.861(3) . ?
K2 O9 2.829(3) . ?
K2 O10 2.772(3) . ?
K2 O11 2.833(3) . ?
K2 O12 2.819(3) . ?
K2 N3 3.020(4) . ?
K2 N4 2.985(3) . ?
K3 O13 2.880(3) . ?
K3 O14 2.911(3) . ?
K3 O15 2.705(3) . ?
K3 O16 2.898(4) . ?
K3 O17 2.839(3) . ?
K3 O18 2.810(4) . ?
K3 N5 2.985(3) . ?
K3 N6 3.079(5) . ?
O1 C2 1.433(7) . ?
O1 C3 1.421(7) . ?
O2 C4 1.420(6) . ?
O2 C5 1.418(6) . ?
O3 C8 1.418(5) . ?
O3 C9 1.434(5) . ?
O4 C10 1.426(5) . ?
O4 C11 1.425(5) . ?
O5 C14 1.422(5) . ?
O5 C15 1.422(5) . ?
O6 C16 1.427(5) . ?
O6 C17 1.426(5) . ?
O7 C26 1.422(5) . ?
O7 C27 1.425(6) . ?
O8 C28 1.427(5) . ?
O8 C29 1.424(5) . ?
O9 C20 1.420(5) . ?
O9 C21 1.424(5) . ?
O10 C22 1.435(5) . ?
O10 C23 1.420(5) . ?
O11 C32 1.429(5) . ?
O11 C33 1.418(5) . ?
O12 C34 1.435(5) . ?
O12 C35 1.436(5) . ?
O13 C38 1.422(5) . ?
O13 C39 1.429(5) . ?
O14 C40 1.426(5) . ?
O14 C41 1.430(7) . ?
O15 C44 1.420(5) . ?
O15 C45 1.418(5) . ?
O16 C46 1.429(5) . ?
O16 C47 1.425(6) . ?
O17 C50 1.431(6) . ?
O17 C51 1.427(5) . ?
O18 C52 1.428(8) . ?
O18 C53 1.427(7) . ?
N1 C1 1.461(7) . ?
N1 C7 1.464(6) . ?
N1 C13 1.467(6) . ?
N2 C6 1.472(5) . ?
N2 C12 1.467(5) . ?
N2 C18 1.468(5) . ?
N3 C19 1.469(6) . ?
N3 C25 1.474(6) . ?
N3 C31 1.474(6) . ?
N4 C24 1.478(5) . ?
N4 C30 1.476(5) . ?
N4 C36 1.477(5) . ?
N5 C37 1.472(5) . ?
N5 C43 1.464(5) . ?
N5 C49 1.469(5) . ?
N6 C42 1.478(7) . ?
N6 C48 1.455(10) . ?
N6 C54 1.461(9) . ?
N7 H7C 0.8600 . ?
N7 H7D 0.8600 . ?
N7 C91 1.455(6) . ?
N8 H8C 0.8600 . ?
N8 H8D 0.8600 . ?
N8 C92 1.432(7) . ?
N9 H9C 0.8600 . ?
N9 H9D 0.8600 . ?
N9 C93 1.458(10) . ?
N10 H10C 0.8600 . ?
N10 H10D 0.8600 . ?
N10 C94 1.492(17) . ?
N10' H10E 0.8600 . ?
N10' H10F 0.8600 . ?
N10' C94' 1.14(4) . ?
C1 H1A 0.9700 . ?
C1 H1B 0.9700 . ?
C1 C2 1.487(9) . ?
C2 H2A 0.9700 . ?
C2 H2B 0.9700 . ?
C3 H3A 0.9700 . ?
C3 H3B 0.9700 . ?
C3 C4 1.498(8) . ?
C4 H4A 0.9700 . ?
C4 H4B 0.9700 . ?
C5 H5A 0.9700 . ?
C5 H5B 0.9700 . ?
C5 C6 1.472(7) . ?
C6 H6A 0.9700 . ?
C6 H6B 0.9700 . ?
C7 H7A 0.9700 . ?
C7 H7B 0.9700 . ?
C7 C8 1.509(6) . ?
C8 H8A 0.9700 . ?
C8 H8B 0.9700 . ?
C9 H9A 0.9700 . ?
C9 H9B 0.9700 . ?
C9 C10 1.492(6) . ?
C10 H10A 0.9700 . ?
C10 H10B 0.9700 . ?
C11 H11A 0.9700 . ?
C11 H11B 0.9700 . ?
C11 C12 1.517(6) . ?
C12 H12A 0.9700 . ?
C12 H12B 0.9700 . ?
C13 H13A 0.9700 . ?
C13 H13B 0.9700 . ?
C13 C14 1.504(7) . ?
C14 H14A 0.9700 . ?
C14 H14B 0.9700 . ?
C15 H15A 0.9700 . ?
C15 H15B 0.9700 . ?
C15 C16 1.493(6) . ?
C16 H16A 0.9700 . ?
C16 H16B 0.9700 . ?
C17 H17A 0.9700 . ?
C17 H17B 0.9700 . ?
C17 C18 1.506(6) . ?
C18 H18A 0.9700 . ?
C18 H18B 0.9700 . ?
C19 H19A 0.9700 . ?
C19 H19B 0.9700 . ?
C19 C20 1.511(7) . ?
C20 H20A 0.9700 . ?
C20 H20B 0.9700 . ?
C21 H21A 0.9700 . ?
C21 H21B 0.9700 . ?
C21 C22 1.494(6) . ?
C22 H22A 0.9700 . ?
C22 H22B 0.9700 . ?
C23 H23A 0.9700 . ?
C23 H23B 0.9700 . ?
C23 C24 1.509(6) . ?
C24 H24A 0.9700 . ?
C24 H24B 0.9700 . ?
C25 H25A 0.9700 . ?
C25 H25B 0.9700 . ?
C25 C26 1.506(7) . ?
C26 H26A 0.9700 . ?
C26 H26B 0.9700 . ?
C27 H27A 0.9700 . ?
C27 H27B 0.9700 . ?
C27 C28 1.484(7) . ?
C28 H28A 0.9700 . ?
C28 H28B 0.9700 . ?
C29 H29A 0.9700 . ?
C29 H29B 0.9700 . ?
C29 C30 1.512(6) . ?
C30 H30A 0.9700 . ?
C30 H30B 0.9700 . ?
C31 H31A 0.9700 . ?
C31 H31B 0.9700 . ?
C31 C32 1.510(6) . ?
C32 H32A 0.9700 . ?
C32 H32B 0.9700 . ?
C33 H33A 0.9700 . ?
C33 H33B 0.9700 . ?
C33 C34 1.503(6) . ?
C34 H34A 0.9700 . ?
C34 H34B 0.9700 . ?
C35 H35A 0.9700 . ?
C35 H35B 0.9700 . ?
C35 C36 1.508(6) . ?
C36 H36A 0.9700 . ?
C36 H36B 0.9700 . ?
C37 H37A 0.9700 . ?
C37 H37B 0.9700 . ?
C37 C38 1.509(6) . ?
C38 H38A 0.9700 . ?
C38 H38B 0.9700 . ?
C39 H39A 0.9700 . ?
C39 H39B 0.9700 . ?
C39 C40 1.485(7) . ?
C40 H40A 0.9700 . ?
C40 H40B 0.9700 . ?
C41 H41A 0.9700 . ?
C41 H41B 0.9700 . ?
C41 C42 1.503(9) . ?
C42 H42A 0.9700 . ?
C42 H42B 0.9700 . ?
C43 H43A 0.9700 . ?
C43 H43B 0.9700 . ?
C43 C44 1.510(5) . ?
C44 H44A 0.9700 . ?
C44 H44B 0.9700 . ?
C45 H45A 0.9700 . ?
C45 H45B 0.9700 . ?
C45 C46 1.496(6) . ?
C46 H46A 0.9700 . ?
C46 H46B 0.9700 . ?
C47 H47A 0.9700 . ?
C47 H47B 0.9700 . ?
C47 C48 1.513(8) . ?
C48 H48A 0.9700 . ?
C48 H48B 0.9700 . ?
C49 H49A 0.9700 . ?
C49 H49B 0.9700 . ?
C49 C50 1.502(6) . ?
C50 H50A 0.9700 . ?
C50 H50B 0.9700 . ?
C51 H51A 0.9700 . ?
C51 H51B 0.9700 . ?
C51 C52 1.484(8) . ?
C52 H52A 0.9700 . ?
C52 H52B 0.9700 . ?
C53 H53A 0.9700 . ?
C53 H53B 0.9700 . ?
C53 C54 1.497(11) . ?
C54 H54A 0.9700 . ?
C54 H54B 0.9700 . ?
C55 C56 1.396(5) . ?
C55 C62 1.419(5) . ?
C56 C57 1.510(6) . ?
C56 C58 1.400(5) . ?
C57 H57A 0.9600 . ?
C57 H57B 0.9600 . ?
C57 H57C 0.9600 . ?
C58 H58 0.9300 . ?
C58 C59 1.381(6) . ?
C59 C60 1.516(6) . ?
C59 C61 1.393(6) . ?
C60 H60A 0.9600 . ?
C60 H60B 0.9600 . ?
C60 H60C 0.9600 . ?
C61 H61 0.9300 . ?
C61 C62 1.391(5) . ?
C62 C63 1.500(6) . ?
C63 H63A 0.9600 . ?
C63 H63B 0.9600 . ?
C63 H63C 0.9600 . ?
C64 C65 1.416(5) . ?
C64 C71 1.411(5) . ?
C65 C66 1.504(5) . ?
C65 C67 1.396(6) . ?
C66 H66A 0.9600 . ?
C66 H66B 0.9600 . ?
C66 H66C 0.9600 . ?
C67 H67 0.9300 . ?
C67 C68 1.396(6) . ?
C68 C69 1.513(6) . ?
C68 C70 1.392(6) . ?
C69 H69A 0.9600 . ?
C69 H69B 0.9600 . ?
C69 H69C 0.9600 . ?
C70 H70 0.9300 . ?
C70 C71 1.398(6) . ?
C71 C72 1.506(5) . ?
C72 H72A 0.9600 . ?
C72 H72B 0.9600 . ?
C72 H72C 0.9600 . ?
C73 C74 1.409(6) . ?
C73 C80 1.409(6) . ?
C74 C75 1.515(6) . ?
C74 C76 1.401(6) . ?
C75 H75A 0.9600 . ?
C75 H75B 0.9600 . ?
C75 H75C 0.9600 . ?
C76 H76 0.9300 . ?
C76 C77 1.394(6) . ?
C77 C78 1.511(6) . ?
C77 C79 1.384(6) . ?
C78 H78A 0.9600 . ?
C78 H78B 0.9600 . ?
C78 H78C 0.9600 . ?
C79 H79 0.9300 . ?
C79 C80 1.404(5) . ?
C80 C81 1.502(6) . ?
C81 H81A 0.9600 . ?
C81 H81B 0.9600 . ?
C81 H81C 0.9600 . ?
C82 C83 1.410(5) . ?
C82 C89 1.412(5) . ?
C83 C84 1.510(5) . ?
C83 C85 1.401(5) . ?
C84 H84A 0.9600 . ?
C84 H84B 0.9600 . ?
C84 H84C 0.9600 . ?
C85 H85 0.9300 . ?
C85 C86 1.399(6) . ?
C86 C87 1.511(6) . ?
C86 C88 1.389(6) . ?
C87 H87A 0.9600 . ?
C87 H87B 0.9600 . ?
C87 H87C 0.9600 . ?
C88 H88 0.9300 . ?
C88 C89 1.398(6) . ?
C89 C90 1.516(6) . ?
C90 H90A 0.9600 . ?
C90 H90B 0.9600 . ?
C90 H90C 0.9600 . ?
C91 H91A 0.9700 . ?
C91 H91B 0.9700 . ?
C91 C92 1.513(8) . ?
C92 H92A 0.9700 . ?
C92 H92B 0.9700 . ?
C93 H93 0.9300 . ?
C93 H93A 0.9300 . ?
C93 C94 1.390(13) . ?
C93 C94' 1.37(4) . ?
C94 H94A 0.9700 . ?
C94 H94B 0.9700 . ?
C94' H94C 0.9700 . ?
C94' H94D 0.9700 . ?
C95 H95 0.9300 . ?
C95 C96 1.370(11) . ?
C95 C101 1.433(13) . ?
C96 H96 0.9300 . ?
C96 C97 1.430(12) . ?
C97 H97 0.9300 . ?
C97 C98 1.366(12) . ?
C98 H98 0.9300 . ?
C98 C99 1.367(11) . ?
C99 C100 1.463(12) . ?
C99 C101 1.361(11) . ?
C100 H10G 0.9600 . ?
C100 H10H 0.9600 . ?
C100 H10I 0.9600 . ?
C101 H101 0.9300 . ?

loop_
_geom_torsion_atom_site_label_1
_geom_torsion_atom_site_label_2
_geom_torsion_atom_site_label_3
_geom_torsion_atom_site_label_4
_geom_torsion
_geom_torsion_site_symmetry_1
_geom_torsion_site_symmetry_2
_geom_torsion_site_symmetry_3
_geom_torsion_site_symmetry_4
_geom_torsion_publ_flag
Zn1 C55 C56 C57 -10.4(5) . . . . ?
Zn1 C55 C56 C58 168.7(3) . . . . ?
Zn1 C55 C62 C61 -170.0(3) . . . . ?
Zn1 C55 C62 C63 7.3(5) . . . . ?
Zn2 C64 C65 C66 -4.5(5) . . . . ?
Zn2 C64 C65 C67 175.8(3) . . . . ?
Zn2 C64 C71 C70 -176.3(3) . . . . ?
Zn2 C64 C71 C72 2.9(5) . . . . ?
Zn3 C73 C74 C75 -0.3(6) . . . . ?
Zn3 C73 C74 C76 -178.1(3) . . . . ?
Zn3 C73 C80 C79 177.9(3) . . . . ?
Zn3 C73 C80 C81 -0.2(5) . . . . ?
Zn4 C82 C83 C84 3.7(5) . . . . ?
Zn4 C82 C83 C85 -176.8(3) . . . . ?
Zn4 C82 C89 C88 177.8(3) . . . . ?
Zn4 C82 C89 C90 -1.5(5) . . . . ?
K1 O1 C2 C1 -31.9(7) . . . . ?
K1 O1 C3 C4 55.0(6) . . . . ?
K1 O2 C4 C3 42.7(6) . . . . ?
K1 O2 C5 C6 -56.9(5) . . . . ?
K1 O3 C8 C7 -53.6(5) . . . . ?
K1 O3 C9 C10 48.4(4) . . . . ?
K1 O4 C10 C9 47.5(4) . . . . ?
K1 O4 C11 C12 -48.1(4) . . . . ?
K1 O5 C14 C13 -46.0(4) . . . . ?
K1 O5 C15 C16 37.1(4) . . . . ?
K1 O6 C16 C15 59.9(3) . . . . ?
K1 O6 C17 C18 -52.8(4) . . . . ?
K1 N1 C1 C2 -51.0(5) . . . . ?
K1 N1 C7 C8 -40.1(5) . . . . ?
K1 N1 C13 C14 -46.6(4) . . . . ?
K1 N2 C6 C5 -29.6(5) . . . . ?
K1 N2 C12 C11 -47.3(4) . . . . ?
K1 N2 C18 C17 -45.8(4) . . . . ?
K2 O7 C26 C25 52.4(4) . . . . ?
K2 O7 C27 C28 -49.1(4) . . . . ?
K2 O8 C28 C27 -46.5(4) . . . . ?
K2 O8 C29 C30 45.8(4) . . . . ?
K2 O9 C20 C19 48.0(5) . . . . ?
K2 O9 C21 C22 -47.6(4) . . . . ?
K2 O10 C22 C21 -48.8(4) . . . . ?
K2 O10 C23 C24 49.6(4) . . . . ?
K2 O11 C32 C31 55.2(4) . . . . ?
K2 O11 C33 C34 -38.9(4) . . . . ?
K2 O12 C34 C33 -54.4(4) . . . . ?
K2 O12 C35 C36 43.9(4) . . . . ?
K2 N3 C19 C20 44.8(5) . . . . ?
K2 N3 C25 C26 43.7(4) . . . . ?
K2 N3 C31 C32 39.8(4) . . . . ?
K2 N4 C24 C23 43.1(4) . . . . ?
K2 N4 C30 C29 46.0(4) . . . . ?
K2 N4 C36 C35 47.9(4) . . . . ?
K3 O13 C38 C37 53.4(4) . . . . ?
K3 O13 C39 C40 -54.7(4) . . . . ?
K3 O14 C40 C39 -46.1(5) . . . . ?
K3 O14 C41 C42 56.2(6) . . . . ?
K3 O15 C44 C43 44.2(4) . . . . ?
K3 O15 C45 C46 -34.6(4) . . . . ?
K3 O16 C46 C45 -59.1(4) . . . . ?
K3 O16 C47 C48 56.7(6) . . . . ?
K3 O17 C50 C49 56.0(4) . . . . ?
K3 O17 C51 C52 -52.8(4) . . . . ?
K3 O18 C52 C51 -45.7(4) . . . . ?
K3 O18 C53 C54 53.9(5) . . . . ?
K3 N5 C37 C38 42.9(4) . . . . ?
K3 N5 C43 C44 47.4(3) . . . . ?
K3 N5 C49 C50 39.6(4) . . . . ?
K3 N6 C42 C41 42.9(8) . . . . ?
K3 N6 C48 C47 40.2(6) . . . . ?
K3 N6 C54 C53 43.6(5) . . . . ?
O1 C3 C4 O2 -66.4(7) . . . . ?
O2 C5 C6 N2 58.4(6) . . . . ?
O3 C9 C10 O4 -63.9(4) . . . . ?
O4 C11 C12 N2 67.3(5) . . . . ?
O5 C15 C16 O6 -66.4(4) . . . . ?
O6 C17 C18 N2 68.6(4) . . . . ?
O7 C27 C28 O8 63.5(5) . . . . ?
O8 C29 C30 N4 -61.9(4) . . . . ?
O9 C21 C22 O10 64.5(4) . . . . ?
O10 C23 C24 N4 -63.7(4) . . . . ?
O11 C33 C34 O12 61.8(5) . . . . ?
O12 C35 C36 N4 -63.5(4) . . . . ?
O13 C39 C40 O14 68.8(5) . . . . ?
O14 C41 C42 N6 -67.3(8) . . . . ?
O15 C45 C46 O16 63.8(4) . . . . ?
O16 C47 C48 N6 -67.3(7) . . . . ?
O17 C51 C52 O18 66.7(5) . . . . ?
O18 C53 C54 N6 -68.5(6) . . . . ?
N1 C1 C2 O1 57.7(7) . . . . ?
N1 C7 C8 O3 64.2(6) . . . . ?
N1 C13 C14 O5 62.6(5) . . . . ?
N3 C19 C20 O9 -63.0(6) . . . . ?
N3 C25 C26 O7 -66.7(5) . . . . ?
N3 C31 C32 O11 -64.8(5) . . . . ?
N5 C37 C38 O13 -66.4(4) . . . . ?
N5 C43 C44 O15 -63.0(4) . . . . ?
N5 C49 C50 O17 -66.4(4) . . . . ?
N7 C91 C92 N8 -60.9(6) . . . . ?
N9 C93 C94 N10 66.6(14) . . . . ?
N9 C93 C94' N10' -45(6) . . . . ?
C1 N1 C7 C8 76.7(5) . . . . ?
C1 N1 C13 C14 -162.5(4) . . . . ?
C2 O1 C3 C4 -159.9(5) . . . . ?
C3 O1 C2 C1 -172.5(5) . . . . ?
C4 O2 C5 C6 172.4(5) . . . . ?
C5 O2 C4 C3 173.9(5) . . . . ?
C6 N2 C12 C11 -168.2(4) . . . . ?
C6 N2 C18 C17 77.1(4) . . . . ?
C7 N1 C1 C2 -170.3(4) . . . . ?
C7 N1 C13 C14 74.1(5) . . . . ?
C8 O3 C9 C10 179.9(4) . . . . ?
C9 O3 C8 C7 176.7(4) . . . . ?
C10 O4 C11 C12 173.9(3) . . . . ?
C11 O4 C10 C9 -174.9(3) . . . . ?
C12 N2 C6 C5 87.5(5) . . . . ?
C12 N2 C18 C17 -162.5(3) . . . . ?
C13 N1 C1 C2 65.7(6) . . . . ?
C13 N1 C7 C8 -159.3(4) . . . . ?
C14 O5 C15 C16 -170.2(3) . . . . ?
C15 O5 C14 C13 162.2(3) . . . . ?
C16 O6 C17 C18 -174.4(3) . . . . ?
C17 O6 C16 C15 -174.7(3) . . . . ?
C18 N2 C6 C5 -151.1(4) . . . . ?
C18 N2 C12 C11 71.7(4) . . . . ?
C19 N3 C25 C26 -76.1(5) . . . . ?
C19 N3 C31 C32 160.1(4) . . . . ?
C20 O9 C21 C22 173.4(4) . . . . ?
C21 O9 C20 C19 -175.5(4) . . . . ?
C22 O10 C23 C24 -175.4(3) . . . . ?
C23 O10 C22 C21 175.0(3) . . . . ?
C24 N4 C30 C29 165.1(3) . . . . ?
C24 N4 C36 C35 -70.6(4) . . . . ?
C25 N3 C19 C20 164.2(4) . . . . ?
C25 N3 C31 C32 -79.4(5) . . . . ?
C26 O7 C27 C28 177.3(4) . . . . ?
C27 O7 C26 C25 -174.2(4) . . . . ?
C28 O8 C29 C30 -175.2(3) . . . . ?
C29 O8 C28 C27 173.1(4) . . . . ?
C30 N4 C24 C23 -77.6(4) . . . . ?
C30 N4 C36 C35 169.1(3) . . . . ?
C31 N3 C19 C20 -75.9(5) . . . . ?
C31 N3 C25 C26 163.7(4) . . . . ?
C32 O11 C33 C34 -176.0(4) . . . . ?
C33 O11 C32 C31 -166.7(4) . . . . ?
C34 O12 C35 C36 177.3(3) . . . . ?
C35 O12 C34 C33 169.8(3) . . . . ?
C36 N4 C24 C23 161.7(3) . . . . ?
C36 N4 C30 C29 -73.5(4) . . . . ?
C37 N5 C43 C44 -72.8(4) . . . . ?
C37 N5 C49 C50 161.5(3) . . . . ?
C38 O13 C39 C40 176.4(4) . . . . ?
C39 O13 C38 C37 -178.9(3) . . . . ?
C40 O14 C41 C42 -171.1(5) . . . . ?
C41 O14 C40 C39 -179.9(4) . . . . ?
C42 N6 C48 C47 161.9(5) . . . . ?
C42 N6 C54 C53 -76.0(6) . . . . ?
C43 N5 C37 C38 160.4(3) . . . . ?
C43 N5 C49 C50 -76.7(4) . . . . ?
C44 O15 C45 C46 169.3(3) . . . . ?
C45 O15 C44 C43 -159.5(3) . . . . ?
C46 O16 C47 C48 177.2(5) . . . . ?
C47 O16 C46 C45 176.1(4) . . . . ?
C48 N6 C42 C41 -78.1(7) . . . . ?
C48 N6 C54 C53 162.1(5) . . . . ?
C49 N5 C37 C38 -78.4(4) . . . . ?
C49 N5 C43 C44 165.9(3) . . . . ?
C50 O17 C51 C52 180.0(4) . . . . ?
C51 O17 C50 C49 -177.3(3) . . . . ?
C52 O18 C53 C54 -171.1(4) . . . . ?
C53 O18 C52 C51 179.1(4) . . . . ?
C54 N6 C42 C41 160.2(7) . . . . ?
C54 N6 C48 C47 -76.7(6) . . . . ?
C55 C56 C58 C59 0.3(6) . . . . ?
C56 C55 C62 C61 2.3(5) . . . . ?
C56 C55 C62 C63 179.5(3) . . . . ?
C56 C58 C59 C60 -174.6(4) . . . . ?
C56 C58 C59 C61 2.6(6) . . . . ?
C57 C56 C58 C59 179.4(4) . . . . ?
C58 C59 C61 C62 -3.0(6) . . . . ?
C59 C61 C62 C55 0.6(6) . . . . ?
C59 C61 C62 C63 -176.7(4) . . . . ?
C60 C59 C61 C62 174.2(4) . . . . ?
C62 C55 C56 C57 178.2(4) . . . . ?
C62 C55 C56 C58 -2.7(5) . . . . ?
C64 C65 C67 C68 0.9(6) . . . . ?
C65 C64 C71 C70 1.3(6) . . . . ?
C65 C64 C71 C72 -179.5(4) . . . . ?
C65 C67 C68 C69 -177.7(4) . . . . ?
C65 C67 C68 C70 0.8(6) . . . . ?
C66 C65 C67 C68 -178.8(4) . . . . ?
C67 C68 C70 C71 -1.5(6) . . . . ?
C68 C70 C71 C64 0.4(6) . . . . ?
C68 C70 C71 C72 -178.8(4) . . . . ?
C69 C68 C70 C71 177.1(4) . . . . ?
C71 C64 C65 C66 177.8(3) . . . . ?
C71 C64 C65 C67 -1.9(5) . . . . ?
C73 C74 C76 C77 0.5(6) . . . . ?
C74 C73 C80 C79 1.4(6) . . . . ?
C74 C73 C80 C81 -176.6(4) . . . . ?
C74 C76 C77 C78 -179.5(4) . . . . ?
C74 C76 C77 C79 1.1(6) . . . . ?
C75 C74 C76 C77 -177.5(4) . . . . ?
C76 C77 C79 C80 -1.4(6) . . . . ?
C77 C79 C80 C73 0.1(6) . . . . ?
C77 C79 C80 C81 178.2(4) . . . . ?
C78 C77 C79 C80 179.2(4) . . . . ?
C80 C73 C74 C75 176.2(4) . . . . ?
C80 C73 C74 C76 -1.7(6) . . . . ?
C82 C83 C85 C86 -1.0(6) . . . . ?
C83 C82 C89 C88 -2.4(6) . . . . ?
C83 C82 C89 C90 178.3(4) . . . . ?
C83 C85 C86 C87 175.7(4) . . . . ?
C83 C85 C86 C88 -2.7(6) . . . . ?
C84 C83 C85 C86 178.6(4) . . . . ?
C85 C86 C88 C89 3.9(6) . . . . ?
C86 C88 C89 C82 -1.3(6) . . . . ?
C86 C88 C89 C90 178.0(4) . . . . ?
C87 C86 C88 C89 -174.5(4) . . . . ?
C89 C82 C83 C84 -176.1(4) . . . . ?
C89 C82 C83 C85 3.5(6) . . . . ?
C94 C93 C94' N10' 65(6) . . . . ?
C94' C93 C94 N10 -46.1(18) . . . . ?
C95 C96 C97 C98 3.1(13) . . . . ?
C96 C95 C101 C99 -2.4(14) . . . . ?
C96 C97 C98 C99 -1.3(14) . . . . ?
C97 C98 C99 C100 -179.9(8) . . . . ?
C97 C98 C99 C101 -2.4(13) . . . . ?
C98 C99 C101 C95 4.2(14) . . . . ?
C100 C99 C101 C95 -178.1(8) . . . . ?
C101 C95 C96 C97 -1.3(13) . . . . ?

loop_
_smtbx_masks_void_nr
_smtbx_masks_void_average_x
_smtbx_masks_void_average_y
_smtbx_masks_void_average_z
_smtbx_masks_void_volume
_smtbx_masks_void_count_electrons
_smtbx_masks_void_content
1 0.041 0.295 0.006 13.9 0.1 ?
2 -0.031 0.505 0.104 24.7 0.9 ?
3 0.031 0.495 0.896 24.7 0.6 ?
4 -0.041 0.705 -0.006 13.9 0.1 ?
5 0.469 -0.005 0.604 24.7 0.9 ?
6 0.459 0.795 0.494 13.9 0.1 ?
7 0.531 0.005 0.396 24.7 0.6 ?
8 0.541 0.205 0.506 13.9 0.1 ?
